data_7713723
loop_
_publ_author_name
'Nishino, Toshio'
'Fukumura, Masafumi'
'Katao, Shohei'
'Yasuhara, Kazuma'
'Rapenne, Gwenael'

_publ_section_title
;
 Multiply Engaged Molecular Gear composed of Cerium (IV) Double-Decker of
 a triptycene-functionalized Porphyrin
;
_journal_name_full 'Dalton Transactions'
_journal_paper_doi 10.1039/D3DT02443A
_journal_year 2023
_chemical_formula_moiety 'C184 H152 Ce N8 O8, 2(C H Cl3)'
_chemical_formula_sum 'C186 H154 Ce Cl6 N8 O8'
_chemical_formula_weight 2981.98
_space_group_crystal_system trigonal
_space_group_IT_number 148
_space_group_name_Hall '-R 3'
_space_group_name_H-M_alt 'R -3 :H'
_atom_sites_solution_hydrogens geom
_atom_sites_solution_primary dual
_audit_creation_date 2023-01-23
_audit_creation_method
;
Olex2 1.5
(compiled 2022.04.07 svn.rca3783a0 for OlexSys, GUI svn.r6498)
;
_audit_update_record
;
2023-04-24 deposited with the CCDC.	2023-08-03 downloaded from the CCDC.
;
_cell_angle_alpha 90
_cell_angle_beta 90
_cell_angle_gamma 120.0000(13)
_cell_formula_units_Z 18
_cell_length_a 41.9814(5)
_cell_length_b 41.9814(8)
_cell_length_c 53.6321(10)
_cell_measurement_reflns_used 238784
_cell_measurement_temperature 103(2)
_cell_measurement_theta_max 25.375
_cell_measurement_theta_min 1.89
_cell_volume 81860(3)
_computing_molecular_graphics 'Olex2 1.5 (Dolomanov et al., 2009)'
_computing_publication_material 'Olex2 1.5 (Dolomanov et al., 2009)'
_computing_structure_refinement 'SHELXL 2019/2 (Sheldrick, 2015)'
_computing_structure_solution 'SHELXT 2018/2 (Sheldrick, 2018)'
_diffrn_ambient_temperature 103.15
_diffrn_detector 'Rigaku curved IP area detector'
_diffrn_detector_area_resol_mean 10.0
_diffrn_detector_type 'Imaging plate area detector'
_diffrn_measured_fraction_theta_full 0.999
_diffrn_measured_fraction_theta_max 0.999
_diffrn_measurement_device 'three-circle diffractometer'
_diffrn_measurement_device_type 'Rigaku VariMax RAPID'
_diffrn_measurement_method '\w scans'
_diffrn_radiation_monochromator 'multi-layer mirror optics'
_diffrn_radiation_probe x-ray
_diffrn_radiation_type MoK\a
_diffrn_radiation_wavelength 0.71075
_diffrn_reflns_av_R_equivalents 0.0679
_diffrn_reflns_av_unetI/netI 0.0295
_diffrn_reflns_Laue_measured_fraction_full 0.999
_diffrn_reflns_Laue_measured_fraction_max 0.999
_diffrn_reflns_limit_h_max 50
_diffrn_reflns_limit_h_min -50
_diffrn_reflns_limit_k_max 50
_diffrn_reflns_limit_k_min -50
_diffrn_reflns_limit_l_max 64
_diffrn_reflns_limit_l_min -64
_diffrn_reflns_number 391865
_diffrn_reflns_point_group_measured_fraction_full 0.999
_diffrn_reflns_point_group_measured_fraction_max 0.999
_diffrn_reflns_theta_full 25.242
_diffrn_reflns_theta_max 25.351
_diffrn_reflns_theta_min 1.887
_diffrn_source 'rotating anode X-ray generator'
_diffrn_source_type 'MicroMax 007'
_exptl_absorpt_coefficient_mu 0.392
_exptl_absorpt_correction_T_max 1.0000
_exptl_absorpt_correction_T_min 0.6440
_exptl_absorpt_correction_type multi-scan
_exptl_absorpt_process_details 'ABSCOR (Rigaku, 1995)'
_exptl_crystal_colour green
_exptl_crystal_colour_primary green
_exptl_crystal_density_diffrn 1.089
_exptl_crystal_description block
_exptl_crystal_F_000 27900
_exptl_crystal_recrystallization_method 'Re-crystallisation from solvent: chloroform, methanol'
_exptl_crystal_size_max 0.2
_exptl_crystal_size_mid 0.19
_exptl_crystal_size_min 0.14
_refine_diff_density_max 1.768
_refine_diff_density_min -1.082
_refine_diff_density_rms 0.109
_refine_ls_extinction_method none
_refine_ls_goodness_of_fit_ref 1.170
_refine_ls_hydrogen_treatment constr
_refine_ls_matrix_type full
_refine_ls_number_parameters 1926
_refine_ls_number_reflns 33301
_refine_ls_number_restraints 239
_refine_ls_restrained_S_all 1.177
_refine_ls_R_factor_all 0.1018
_refine_ls_R_factor_gt 0.0860
_refine_ls_shift/su_max 0.004
_refine_ls_shift/su_mean 0.000
_refine_ls_structure_factor_coef Fsqd
_refine_ls_weighting_details 'w=1/[\s^2^(Fo^2^)+(0.2000P)^2^] where P=(Fo^2^+2Fc^2^)/3'
_refine_ls_weighting_scheme calc
_refine_ls_wR_factor_gt 0.2678
_refine_ls_wR_factor_ref 0.2866
_reflns_Friedel_coverage 0.000
_reflns_number_gt 25547
_reflns_number_total 33301
_reflns_threshold_expression 'I > 2\s(I)'
_cod_data_source_file d3dt02443a2.cif
_cod_data_source_block CeL2
_cod_original_sg_symbol_H-M 'R -3'
_cod_database_code 7713723
_shelx_shelxl_version_number 2019/2
_shelx_space_group_comment
;
The symmetry employed for this shelxl refinement is uniquely defined
by the following loop, which should always be used as a source of
symmetry information in preference to the above space-group names.
They are only intended as comments.
;
_shelx_estimated_absorpt_t_max 0.947
_shelx_estimated_absorpt_t_min 0.926
_olex2_refinement_description
;
1. Fixed Uiso
 At 1.2 times of:
  All C(H) groups, All C(H,H) groups, All C(H,H,H,H) groups
 At 1.5 times of:
  All C(H,H,H) groups
2. Restrained distances
 O8-C145 = O2-C151
 1.43 with sigma of 0.02
 C153-C154
 1.52 with sigma of 0.02
 O2-C187
 1.43 with sigma of 0.02
 C187-C191 = C152-C153
 1.52 with sigma of 0.02
 C151-C152 = C191-C153
 1.52 with sigma of 0.02
 O4-C190
 1.43 with sigma of 0.02
 C159-C161 = C190-C183
 1.52 with sigma of 0.02
 O4-C159
 1.43 with sigma of 0.02
 O4-C95
 1.43 with sigma of 0.02
 C171-C172 = C173-C174
 1.52 with sigma of 0.02
 C172-C173
 1.52 with sigma of 0.02
 C160-C161
 1.52 with sigma of 0.02
 C162-C160
 1.52 with sigma of 0.02
 C160-C183
 1.52 with sigma of 0.02
 C155-C156 = C157-C158
 1.52 with sigma of 0.02
 C156-C157
 1.52 with sigma of 0.02
 O3-C155
 1.43 with sigma of 0.02
3. Uiso/Uaniso restraints and constraints
C171 \\sim C172 \\sim C174 \\sim C173: within 1.7A with sigma of 0.04 and sigma
for terminal atoms of 0.08 within 1.7A
C43 \\sim C44 \\sim C49 \\sim C48 \\sim C47 \\sim C46 \\sim C45 \\sim C58 \\sim
C50 \\sim C61 \\sim C60 \\sim C59 \\sim C62 \\sim C57 \\sim C56 \\sim C55 \\sim
C54 \\sim C51 \\sim C52 \\sim C53: within 1.7A with sigma of 0.04 and sigma for
terminal atoms of 0.08 within 1.7A
4. Rigid body (RIGU) restrains
 C152, C153, C154, C151
 with sigma for 1-2 distances of 0.004 and sigma for 1-3 distances of 0.004
 C162, C160, C161, C159
 with sigma for 1-2 distances of 0.004 and sigma for 1-3 distances of 0.004
 C155, C156, C157, C158
 with sigma for 1-2 distances of 0.004 and sigma for 1-3 distances of 0.004
 C187, C191, C153
 with sigma for 1-2 distances of 0.004 and sigma for 1-3 distances of 0.004
5. Others
 Fixed Sof: C159(0.5) H15F(0.5) H15G(0.5) H16P(0.5) H16Q(0.5) H16R(0.5)
 H16S(0.5) C161(0.5) H16T(0.5) H16U(0.5) H15L(0.5) H15M(0.5) H15N(0.5)
 H15O(0.5) C152(0.5) H15P(0.5) H15Q(0.5) C151(0.5) H15U(0.5) H15V(0.5)
 C183(0.5) H18A(0.5) H18B(0.5) C190(0.5) H19A(0.5) H19B(0.5) C187(0.5)
 H18C(0.5) H18D(0.5) C191(0.5) H19C(0.5) H19D(0.5)
6.a Ternary CH refined with riding coordinates:
 C106(H106), C78(H78), C128(H128), C50(H50), C179(H179), C180(H180)
6.b Secondary CH2 refined with riding coordinates:
 C163(H16A,H16B), C171(H17A,H17B), C147(H14A,H14B), C164(H16C,H16D), C155(H15A,
 H15B), C165(H16E,H16F), C168(H16G,H16H), C167(H16I,H16J), C159(H15F,H15G),
 C175(H17C,H17D), C149(H14C,H14D), C156(H15H,H15I), C169(H16N,H16O), C160(H16P,
 H16Q), C160(H16R,H16S), C161(H16T,H16U), C172(H17H,H17I), C173(H17J,H17K),
 C176(H17L,H17M), C177(H17N,H17O), C148(H14E,H14F), C157(H15J,H15K), C153(H15L,
 H15M), C153(H15N,H15O), C152(H15P,H15Q), C151(H15U,H15V), C183(H18A,H18B),
 C190(H19A,H19B), C187(H18C,H18D), C191(H19C,H19D)
6.c Aromatic/amide H refined with riding coordinates:
 C33(H33), C14(H14), C13(H13), C28(H28), C32(H32), C8(H8), C37(H37), C27(H27),
 C19(H19), C38(H38), C9(H9), C89(H89), C92(H92), C96(H96), C18(H18), C108(H108),
  C3(H3), C22(H22), C4(H4), C73(H73), C123(H123), C23(H23), C80(H80),
 C114(H114), C86(H86), C88(H88), C76(H76), C118(H118), C101(H101), C87(H87),
 C94(H94), C109(H109), C102(H102), C110(H110), C124(H124), C126(H126), C83(H83),
  C133(H133), C111(H111), C82(H82), C74(H74), C125(H125), C104(H104), C75(H75),
 C68(H68), C103(H103), C81(H81), C182(H182), C142(H142), C64(H64), C146(H146),
 C130(H130), C185(H185), C66(H66), C139(H139), C188(H188), C136(H136),
 C116(H116), C132(H132), C186(H186), C131(H131), C137(H137), C138(H138),
 C58(H58), C55(H55), C144(H144), C45(H45), C52(H52), C46(H46), C48(H48),
 C61(H61), C59(H59), C53(H53), C54(H54), C47(H47), C60(H60)
6.d Idealised Me refined as rotating group:
 C150(H15C,H15D,H15E), C166(H16K,H16L,H16M), C170(H17E,H17F,H17G), C162(H16V,
 H16W,H16X), C174(H17P,H17Q,H17R), C178(H17S,H17T,H17U), C158(H15R,H15S,H15T),
 C154(H15W,H15X,H15Y)
;
_smtbx_masks_void_probe_radius 1.2
_smtbx_masks_void_truncation_radius 1.2
_olex2_submission_special_instructions 'No special instructions were received'

loop_
_space_group_symop_operation_xyz
'x, y, z'
'-y, x-y, z'
'-x+y, -x, z'
'x+2/3, y+1/3, z+1/3'
'-y+2/3, x-y+1/3, z+1/3'
'-x+y+2/3, -x+1/3, z+1/3'
'x+1/3, y+2/3, z+2/3'
'-y+1/3, x-y+2/3, z+2/3'
'-x+y+1/3, -x+2/3, z+2/3'
'-x, -y, -z'
'y, -x+y, -z'
'x-y, x, -z'
'-x+2/3, -y+1/3, -z+1/3'
'y+2/3, -x+y+1/3, -z+1/3'
'x-y+2/3, x+1/3, -z+1/3'
'-x+1/3, -y+2/3, -z+2/3'
'y+1/3, -x+y+2/3, -z+2/3'
'x-y+1/3, x+2/3, -z+2/3'

loop_
_atom_site_label
_atom_site_type_symbol
_atom_site_fract_x
_atom_site_fract_y
_atom_site_fract_z
_atom_site_U_iso_or_equiv
_atom_site_adp_type
_atom_site_occupancy
_atom_site_site_symmetry_order
_atom_site_calc_flag
_atom_site_refinement_flags_posn
_atom_site_refinement_flags_adp
_atom_site_refinement_flags_occupancy
_atom_site_disorder_assembly
_atom_site_disorder_group
Ce1 Ce 0.53444(2) 0.55898(2) 0.25839(2) 0.04653(11) Uani 1 1 d . . . . .
Cl1 Cl 0.51074(6) 0.54681(7) 0.10462(4) 0.1210(6) Uani 1 1 d . . . . .
Cl2 Cl 0.54552(8) 0.50334(7) 0.11229(5) 0.1365(8) Uani 1 1 d . . . . .
Cl3 Cl 0.58264(7) 0.56942(8) 0.08480(9) 0.1938(16) Uani 1 1 d . . . . .
N4 N 0.49900(9) 0.58824(9) 0.24359(6) 0.0451(7) Uani 1 1 d . . . . .
Cl6 Cl 0.66514(13) 0.70150(9) 0.28411(8) 0.219(2) Uani 1 1 d . . . . .
N7 N 0.54312(10) 0.59787(10) 0.29636(6) 0.0512(8) Uani 1 1 d . . . . .
N3 N 0.53719(9) 0.55875(9) 0.21226(7) 0.0470(8) Uani 1 1 d . . . . .
N1 N 0.47105(9) 0.52586(9) 0.27553(7) 0.0488(8) Uani 1 1 d . . . . .
N6 N 0.58741(10) 0.62282(10) 0.25162(7) 0.0538(8) Uani 1 1 d . . . . .
C16 C 0.45659(11) 0.57594(12) 0.27901(8) 0.0509(9) Uani 1 1 d . . . . .
N2 N 0.50450(10) 0.49398(9) 0.24250(7) 0.0525(8) Uani 1 1 d . . . . .
N5 N 0.59209(10) 0.55679(10) 0.25095(7) 0.0543(8) Uani 1 1 d . . . . .
C11 C 0.53010(11) 0.61217(10) 0.20342(8) 0.0470(9) Uani 1 1 d . . . . .
Cl4 Cl 0.69676(18) 0.75967(13) 0.31907(9) 0.252(2) Uani 1 1 d . . . . .
N8 N 0.54590(10) 0.53014(10) 0.29518(7) 0.0564(9) Uani 1 1 d . . . . .
C33 C 0.60388(12) 0.68098(11) 0.23774(9) 0.0559(10) Uani 1 1 d . . . . .
H33 H 0.604146 0.703598 0.235757 0.067 Uiso 1 1 calc R U . . .
C14 C 0.47773(12) 0.62892(12) 0.24893(8) 0.0511(10) Uani 1 1 d . . . . .
H14 H 0.466158 0.641138 0.256251 0.061 Uiso 1 1 calc R U . . .
C6 C 0.53960(12) 0.50203(12) 0.20341(9) 0.0570(11) Uani 1 1 d . . . . .
C13 C 0.49712(11) 0.63820(11) 0.22771(8) 0.0505(10) Uani 1 1 d . . . . .
H13 H 0.501346 0.657930 0.216966 0.061 Uiso 1 1 calc R U . . .
C17 C 0.45310(12) 0.54247(12) 0.28646(7) 0.0531(10) Uani 1 1 d . . . . .
C71 C 0.54453(14) 0.68867(12) 0.15095(8) 0.0586(11) Uani 1 1 d . . . . .
C1 C 0.46166(11) 0.46316(12) 0.27698(10) 0.0606(12) Uani 1 1 d . . . . .
C12 C 0.51052(11) 0.61263(10) 0.22410(8) 0.0460(9) Uani 1 1 d . . . . .
C10 C 0.54240(11) 0.58767(11) 0.19763(7) 0.0468(9) Uani 1 1 d . . . . .
C28 C 0.64199(14) 0.56011(14) 0.23013(9) 0.0626(11) Uani 1 1 d . . . . .
H28 H 0.663499 0.569337 0.220146 0.075 Uiso 1 1 calc R U . . .
C69 C 0.53536(12) 0.63829(11) 0.18397(8) 0.0496(9) Uani 1 1 d . . . . .
C120 C 0.55684(13) 0.71650(14) 0.27672(9) 0.0607(11) Uani 1 1 d . . . . .
C91 C 0.43242(13) 0.58772(14) 0.29213(9) 0.0595(11) Uani 1 1 d . . . . .
C15 C 0.47774(11) 0.59693(12) 0.25855(8) 0.0501(9) Uani 1 1 d . . . . .
C79 C 0.55490(14) 0.68373(13) 0.12423(9) 0.0627(12) Uani 1 1 d . . . . .
C32 C 0.62298(13) 0.66912(12) 0.22394(9) 0.0567(11) Uani 1 1 d . . . . .
H32 H 0.639683 0.682264 0.210847 0.068 Uiso 1 1 calc R U . . .
C70 C 0.53855(13) 0.65934(12) 0.16814(8) 0.0557(10) Uani 1 1 d . . . . .
C90 C 0.51167(14) 0.69484(12) 0.14865(8) 0.0592(11) Uani 1 1 d . . . . .
O5 O 0.68925(13) 0.61176(15) 0.14578(9) 0.1068(15) Uani 1 1 d . . . . .
C228 C 0.55339(14) 0.37383(15) 0.26509(11) 0.0719(14) Uani 1 1 d . . . . .
C8 C 0.56036(12) 0.55542(12) 0.17441(8) 0.0538(10) Uani 1 1 d . . . . .
H8 H 0.569616 0.546930 0.161418 0.065 Uiso 1 1 calc R U . . .
C63 C 0.55064(15) 0.48357(13) 0.18494(10) 0.0678(13) Uani 1 1 d . . . . .
C37 C 0.53896(13) 0.64212(14) 0.31898(9) 0.0605(11) Uani 1 1 d . . . . .
H37 H 0.539835 0.664576 0.323021 0.073 Uiso 1 1 calc R U . . .
C121 C 0.55148(15) 0.74764(14) 0.27811(9) 0.0646(12) Uani 1 1 d . . . . .
C113 C 0.66000(13) 0.62932(13) 0.20658(9) 0.0589(11) Uani 1 1 d . . . . .
C27 C 0.62624(14) 0.52878(14) 0.24260(10) 0.0658(12) Uani 1 1 d . . . . .
H27 H 0.633773 0.510872 0.242602 0.079 Uiso 1 1 calc R U . . .
C20 C 0.45518(11) 0.49123(13) 0.28557(9) 0.0575(11) Uani 1 1 d . . . . .
C41 C 0.44252(13) 0.42900(14) 0.29045(11) 0.0695(14) Uani 1 1 d . . . . .
C19 C 0.42817(13) 0.48634(14) 0.30373(9) 0.0650(13) Uani 1 1 d . . . . .
H19 H 0.414071 0.464964 0.313560 0.078 Uiso 1 1 calc R U . . .
C7 C 0.54683(11) 0.53816(12) 0.19772(8) 0.0517(10) Uani 1 1 d . . . . .
C107 C 0.58666(14) 0.36260(13) 0.30738(11) 0.0666(13) Uani 1 1 d . . . . .
C38 C 0.52820(12) 0.61287(14) 0.33417(9) 0.0616(12) Uani 1 1 d . . . . .
H38 H 0.520620 0.611174 0.351047 0.074 Uiso 1 1 calc R U . . .
C119 C 0.56137(13) 0.69009(12) 0.27624(8) 0.0567(10) Uani 1 1 d . . . . .
C9 C 0.55775(12) 0.58596(12) 0.17400(8) 0.0547(10) Uani 1 1 d . . . . .
H9 H 0.564669 0.603122 0.160709 0.066 Uiso 1 1 calc R U . . .
C89 C 0.47859(16) 0.67601(14) 0.16049(9) 0.0678(13) Uani 1 1 d . . . . .
H89 H 0.473868 0.656182 0.171286 0.081 Uiso 1 1 calc R U . . .
C92 C 0.40252(14) 0.58530(16) 0.27969(10) 0.0712(13) Uani 1 1 d . . . . .
H92 H 0.397613 0.577204 0.262867 0.085 Uiso 1 1 calc R U . . .
C21 C 0.52895(12) 0.52529(13) 0.31788(9) 0.0571(11) Uani 1 1 d . . . . .
C96 C 0.43866(15) 0.59841(16) 0.31715(9) 0.0704(13) Uani 1 1 d . . . . .
H96 H 0.458677 0.599184 0.325944 0.084 Uiso 1 1 calc R U . . .
C5 C 0.51855(12) 0.48208(11) 0.22394(9) 0.0571(11) Uani 1 1 d . . . . .
C122 C 0.54309(14) 0.75902(13) 0.25262(9) 0.0633(12) Uani 1 1 d . . . . .
C85 C 0.51967(16) 0.72528(14) 0.13293(9) 0.0685(13) Uani 1 1 d . . . . .
C2 C 0.48266(11) 0.46415(11) 0.25660(9) 0.0545(11) Uani 1 1 d . . . . .
C72 C 0.57696(14) 0.72573(12) 0.15966(9) 0.0614(12) Uani 1 1 d . . . . .
C18 C 0.42630(13) 0.51719(14) 0.30440(8) 0.0603(11) Uani 1 1 d . . . . .
H18 H 0.410531 0.521759 0.314623 0.072 Uiso 1 1 calc R U . . .
C31 C 0.61340(12) 0.63308(12) 0.23272(8) 0.0531(10) Uani 1 1 d . . . . .
C108 C 0.58450(14) 0.34771(14) 0.33106(12) 0.0725(14) Uani 1 1 d . . . . .
H108 H 0.584258 0.325057 0.332721 0.087 Uiso 1 1 calc R U . . .
C39 C 0.53026(12) 0.58490(13) 0.32029(8) 0.0571(11) Uani 1 1 d . . . . .
O4 O 0.42150(16) 0.61857(17) 0.35352(9) 0.130(2) Uani 1 1 d D . . . .
C84 C 0.56125(16) 0.71341(14) 0.10866(10) 0.0717(14) Uani 1 1 d . . . . .
C34 C 0.58350(13) 0.65350(12) 0.25561(9) 0.0577(11) Uani 1 1 d . . . . .
O6 O 0.75273(12) 0.70761(13) 0.20603(12) 0.1232(19) Uani 1 1 d . . . . .
C3 C 0.48393(13) 0.43244(13) 0.24745(11) 0.0674(13) Uani 1 1 d . . . . .
H3 H 0.471617 0.408431 0.254441 0.081 Uiso 1 1 calc R U . . .
C29 C 0.62040(12) 0.57785(12) 0.23450(8) 0.0534(10) Uani 1 1 d . . . . .
C22 C 0.52114(13) 0.48979(14) 0.32770(10) 0.0676(14) Uani 1 1 d . . . . .
H22 H 0.508416 0.478893 0.342752 0.081 Uiso 1 1 calc R U . . .
C36 C 0.54886(13) 0.63286(12) 0.29552(8) 0.0552(10) Uani 1 1 d . . . . .
C4 C 0.50537(13) 0.44298(12) 0.22755(10) 0.0607(12) Uani 1 1 d . . . . .
H4 H 0.511125 0.427918 0.217481 0.073 Uiso 1 1 calc R U . . .
C77 C 0.58375(16) 0.75478(14) 0.14386(10) 0.0706(13) Uani 1 1 d . . . . .
C73 C 0.59800(14) 0.73204(13) 0.18079(10) 0.0661(12) Uani 1 1 d . . . . .
H73 H 0.593764 0.712162 0.191390 0.079 Uiso 1 1 calc R U . . .
C184 C 0.55486(14) 0.34124(14) 0.26805(10) 0.0676(13) Uani 1 1 d . . . . .
C24 C 0.55155(12) 0.50025(12) 0.29161(10) 0.0587(11) Uani 1 1 d . . . . .
C98 C 0.58267(14) 0.44080(14) 0.27608(11) 0.0687(13) Uani 1 1 d . . . . .
C95 C 0.41542(17) 0.60778(17) 0.32880(10) 0.0785(15) Uani 1 1 d D . . . .
C123 C 0.54223(15) 0.74341(13) 0.22960(9) 0.0651(12) Uani 1 1 d . . . . .
H123 H 0.546803 0.723478 0.228344 0.078 Uiso 1 1 calc R U . . .
C99 C 0.58564(14) 0.40724(14) 0.27829(11) 0.0679(13) Uani 1 1 d . . . . .
C26 C 0.59585(12) 0.52661(12) 0.25607(9) 0.0552(10) Uani 1 1 d . . . . .
C40 C 0.52220(13) 0.55050(14) 0.32969(9) 0.0619(12) Uani 1 1 d . . . . .
C106 C 0.58862(14) 0.34705(14) 0.28258(11) 0.0713(14) Uani 1 1 d . . . . .
H106 H 0.590121 0.324092 0.284132 0.086 Uiso 1 1 calc R U . . .
C23 C 0.53491(13) 0.47516(14) 0.31195(11) 0.0677(13) Uani 1 1 d . . . . .
H23 H 0.533859 0.452164 0.313882 0.081 Uiso 1 1 calc R U . . .
C80 C 0.55751(15) 0.65436(15) 0.11535(10) 0.0687(13) Uani 1 1 d . . . . .
H80 H 0.553477 0.634791 0.126195 0.082 Uiso 1 1 calc R U . . .
C134 C 0.51907(17) 0.74104(16) 0.29500(10) 0.0734(14) Uani 1 1 d . . . . .
C114 C 0.65745(14) 0.61144(16) 0.18405(10) 0.0705(13) Uani 1 1 d . . . . .
H114 H 0.635661 0.589361 0.179684 0.085 Uiso 1 1 calc R U . . .
C30 C 0.62925(12) 0.61248(12) 0.22496(8) 0.0552(10) Uani 1 1 d . . . . .
C86 C 0.4919(2) 0.73395(17) 0.12953(11) 0.0826(17) Uani 1 1 d . . . . .
H86 H 0.496051 0.753440 0.118587 0.099 Uiso 1 1 calc R U . . .
C100 C 0.61984(14) 0.41024(14) 0.26681(11) 0.0709(13) Uani 1 1 d . . . . .
C97 C 0.57899(13) 0.46716(14) 0.27450(10) 0.0672(13) Uani 1 1 d . . . . .
C88 C 0.45186(18) 0.68567(17) 0.15686(10) 0.0777(15) Uani 1 1 d . . . . .
H88 H 0.428573 0.672271 0.164780 0.093 Uiso 1 1 calc R U . . .
C76 C 0.61152(18) 0.79023(14) 0.14965(12) 0.0837(17) Uani 1 1 d . . . . .
H76 H 0.616279 0.810108 0.138889 0.100 Uiso 1 1 calc R U . . .
C25 C 0.57438(12) 0.49867(12) 0.27354(9) 0.0573(11) Uani 1 1 d . . . . .
C127 C 0.53634(15) 0.78853(14) 0.25405(10) 0.0679(13) Uani 1 1 d . . . . .
C118 C 0.69249(14) 0.66222(14) 0.21252(12) 0.0734(14) Uani 1 1 d . . . . .
H118 H 0.693840 0.675088 0.227412 0.088 Uiso 1 1 calc R U . . .
C105 C 0.62182(14) 0.37807(14) 0.26893(11) 0.0689(13) Uani 1 1 d . . . . .
C101 C 0.64797(15) 0.44045(15) 0.25455(11) 0.0734(14) Uani 1 1 d . . . . .
H101 H 0.647087 0.462540 0.253035 0.088 Uiso 1 1 calc R U . . .
C87 C 0.4597(2) 0.71540(18) 0.14137(11) 0.0853(17) Uani 1 1 d . . . . .
H87 H 0.441715 0.722614 0.139177 0.102 Uiso 1 1 calc R U . . .
C94 C 0.38636(19) 0.6054(2) 0.31750(14) 0.096(2) Uani 1 1 d . . . . .
H94 H 0.370086 0.610766 0.326487 0.115 Uiso 1 1 calc R U . . .
Cl5 Cl 0.7380(2) 0.73108(16) 0.29479(17) 0.332(4) Uani 1 1 d . . . . .
C35 C 0.56388(12) 0.65727(12) 0.27532(8) 0.0549(10) Uani 1 1 d . . . . .
C109 C 0.58273(15) 0.36572(15) 0.35191(11) 0.0718(14) Uani 1 1 d . . . . .
H109 H 0.581682 0.355659 0.367959 0.086 Uiso 1 1 calc R U . . .
C102 C 0.67687(16) 0.43828(18) 0.24470(13) 0.0875(17) Uani 1 1 d . . . . .
H102 H 0.696173 0.459079 0.236550 0.105 Uiso 1 1 calc R U . . .
C110 C 0.58246(15) 0.39874(15) 0.34972(12) 0.0768(15) Uani 1 1 d . . . . .
H110 H 0.581549 0.411296 0.364199 0.092 Uiso 1 1 calc R U . . .
O7 O 0.42839(18) 0.5196(2) 0.39492(10) 0.156(3) Uani 1 1 d . . . . .
C78 C 0.55687(17) 0.74294(14) 0.12221(10) 0.0752(15) Uani 1 1 d . . . . .
H78 H 0.561778 0.763988 0.111045 0.090 Uiso 1 1 calc R U . . .
C124 C 0.53455(17) 0.75754(16) 0.20843(11) 0.0772(15) Uani 1 1 d . . . . .
H124 H 0.534433 0.747210 0.192647 0.093 Uiso 1 1 calc R U . . .
C112 C 0.58497(13) 0.39527(14) 0.30567(10) 0.0637(12) Uani 1 1 d . . . . .
O3 O 0.34948(14) 0.59369(17) 0.28211(12) 0.1195(18) Uani 1 1 d D . . . .
C126 C 0.52859(19) 0.80190(16) 0.23272(12) 0.0856(17) Uani 1 1 d . . . . .
H126 H 0.524181 0.821973 0.233589 0.103 Uiso 1 1 calc R U . . .
C83 C 0.56991(17) 0.71231(16) 0.08394(10) 0.0773(15) Uani 1 1 d . . . . .
H83 H 0.574269 0.731977 0.073092 0.093 Uiso 1 1 calc R U . . .
C133 C 0.49640(18) 0.70952(18) 0.30718(12) 0.0846(16) Uani 1 1 d . . . . .
H133 H 0.499615 0.688738 0.305755 0.102 Uiso 1 1 calc R U . . .
C129 C 0.5137(2) 0.77207(18) 0.29653(12) 0.0859(17) Uani 1 1 d . . . . .
C111 C 0.58352(15) 0.41301(15) 0.32622(11) 0.0725(14) Uani 1 1 d . . . . .
H111 H 0.583234 0.435398 0.324590 0.087 Uiso 1 1 calc R U . . .
C82 C 0.57223(18) 0.6830(2) 0.07500(11) 0.0894(18) Uani 1 1 d . . . . .
H82 H 0.578150 0.682598 0.057943 0.107 Uiso 1 1 calc R U . . .
C74 C 0.62527(17) 0.76739(14) 0.18647(11) 0.0789(15) Uani 1 1 d . . . . .
H74 H 0.639561 0.771898 0.201157 0.095 Uiso 1 1 calc R U . . .
C42 C 0.42714(16) 0.40156(15) 0.30237(13) 0.0827(17) Uani 1 1 d . . . . .
C125 C 0.52734(18) 0.78510(17) 0.20951(11) 0.0824(16) Uani 1 1 d . . . . .
H125 H 0.521372 0.793463 0.194726 0.099 Uiso 1 1 calc R U . . .
C104 C 0.65109(14) 0.37670(16) 0.25884(11) 0.0752(14) Uani 1 1 d . . . . .
H104 H 0.652340 0.354824 0.260542 0.090 Uiso 1 1 calc R U . . .
C115 C 0.68829(18) 0.62719(19) 0.16792(12) 0.0869(17) Uani 1 1 d . . . . .
C141 C 0.50950(17) 0.54337(16) 0.35636(10) 0.0753(15) Uani 1 1 d . . . . .
O2 O 0.6334(2) 0.4848(2) 0.16323(14) 0.154(2) Uani 1 1 d D . . . .
C75 C 0.63189(19) 0.79646(15) 0.17072(13) 0.0871(17) Uani 1 1 d . . . . .
H75 H 0.650684 0.820731 0.174704 0.104 Uiso 1 1 calc R U . . .
C68 C 0.58696(17) 0.49289(18) 0.18224(12) 0.0829(16) Uani 1 1 d . . . . .
H68 H 0.604981 0.511640 0.192555 0.100 Uiso 1 1 calc R U . . .
C103 C 0.67832(17) 0.40575(19) 0.24648(13) 0.0887(17) Uani 1 1 d . . . . .
H103 H 0.698034 0.404063 0.239155 0.106 Uiso 1 1 calc R U . . .
C93 C 0.37939(16) 0.5952(2) 0.29259(13) 0.0856(17) Uani 1 1 d . . . . .
C135 C 0.58464(17) 0.78338(15) 0.28791(10) 0.0742(14) Uani 1 1 d . . . . .
C81 C 0.56609(16) 0.65351(16) 0.09040(10) 0.0749(14) Uani 1 1 d . . . . .
H81 H 0.567753 0.633323 0.083932 0.090 Uiso 1 1 calc R U . . .
C182 C 0.52590(17) 0.37436(17) 0.25168(13) 0.0866(18) Uani 1 1 d . . . . .
H182 H 0.525028 0.396398 0.249739 0.104 Uiso 1 1 calc R U . . .
O1 O 0.5115(2) 0.41509(19) 0.13520(14) 0.158(3) Uani 1 1 d . . . . .
C142 C 0.47444(19) 0.5342(2) 0.36247(10) 0.094(2) Uani 1 1 d . . . . .
H142 H 0.457635 0.531819 0.349746 0.113 Uiso 1 1 calc R U . . .
C64 C 0.52360(19) 0.45653(16) 0.16934(12) 0.0847(17) Uani 1 1 d . . . . .
H64 H 0.498407 0.449486 0.171120 0.102 Uiso 1 1 calc R U . . .
C146 C 0.5349(2) 0.5470(2) 0.37462(12) 0.100(2) Uani 1 1 d . . . . .
H146 H 0.558886 0.552200 0.369942 0.120 Uiso 1 1 calc R U . . .
C130 C 0.4864(2) 0.7701(2) 0.31122(13) 0.102(2) Uani 1 1 d . . . . .
H130 H 0.483243 0.790864 0.312864 0.122 Uiso 1 1 calc R U . . .
C185 C 0.52881(15) 0.30957(17) 0.25682(13) 0.0869(17) Uani 1 1 d . . . . .
H185 H 0.530449 0.287851 0.257940 0.104 Uiso 1 1 calc R U . . .
C128 C 0.54083(18) 0.80395(16) 0.28022(11) 0.0809(16) Uani 1 1 d . . . . .
H128 H 0.536931 0.825557 0.280984 0.097 Uiso 1 1 calc R U . . .
C140 C 0.57909(19) 0.81336(16) 0.28876(11) 0.0813(16) Uani 1 1 d . . . . .
C66 C 0.5711(3) 0.4491(2) 0.14893(16) 0.118(3) Uani 1 1 d . . . . .
H66 H 0.577753 0.437158 0.136643 0.141 Uiso 1 1 calc R U . . .
C117 C 0.72173(16) 0.67546(16) 0.19700(13) 0.0845(17) Uani 1 1 d . . . . .
C139 C 0.6063(2) 0.84710(18) 0.29673(12) 0.106(2) Uani 1 1 d . . . . .
H139 H 0.602095 0.867257 0.297923 0.127 Uiso 1 1 calc R U . . .
C188 C 0.49869(19) 0.3408(2) 0.24073(17) 0.110(3) Uani 1 1 d . . . . .
H188 H 0.479280 0.340077 0.231190 0.132 Uiso 1 1 calc R U . . .
C65 C 0.5349(3) 0.4404(2) 0.15125(15) 0.110(2) Uani 1 1 d . . . . .
C136 C 0.61836(17) 0.78670(17) 0.29445(10) 0.0806(15) Uani 1 1 d . . . . .
H136 H 0.622054 0.766169 0.293681 0.097 Uiso 1 1 calc R U . . .
C116 C 0.72026(17) 0.65857(18) 0.17455(13) 0.0918(19) Uani 1 1 d . . . . .
H116 H 0.741056 0.668514 0.163827 0.110 Uiso 1 1 calc R U . . .
C132 C 0.4676(2) 0.7079(2) 0.32218(14) 0.109(2) Uani 1 1 d . . . . .
H132 H 0.451482 0.686046 0.331034 0.130 Uiso 1 1 calc R U . . .
C57 C 0.3653(2) 0.34485(18) 0.3093(2) 0.129(3) Uani 1 1 d . U . . .
C67 C 0.5982(2) 0.4755(2) 0.16473(16) 0.110(2) Uani 1 1 d . . . . .
O8 O 0.5476(3) 0.5476(2) 0.41869(10) 0.168(3) Uani 1 1 d D . . . .
C186 C 0.50075(19) 0.3091(2) 0.24413(15) 0.104(2) Uani 1 1 d . . . . .
H186 H 0.481999 0.286537 0.237385 0.125 Uiso 1 1 calc R U . . .
C163 C 0.6570(2) 0.5801(2) 0.13745(14) 0.108(2) Uani 1 1 d . . . . .
H16A H 0.636652 0.585554 0.135892 0.130 Uiso 1 1 calc R U . . .
H16B H 0.649530 0.559843 0.149566 0.130 Uiso 1 1 calc R U . . .
C131 C 0.4636(3) 0.7383(3) 0.32363(17) 0.121(3) Uani 1 1 d . . . . .
H131 H 0.444395 0.737239 0.333575 0.146 Uiso 1 1 calc R U . . .
C50 C 0.3715(3) 0.3127(4) 0.3437(3) 0.178(5) Uani 1 1 d . U . . .
H50 H 0.357548 0.290354 0.354411 0.214 Uiso 1 1 calc R U . . .
C137 C 0.6472(2) 0.8220(2) 0.30235(12) 0.103(2) Uani 1 1 d . . . . .
H137 H 0.670415 0.825126 0.306996 0.123 Uiso 1 1 calc R U . . .
C143 C 0.4631(2) 0.5284(2) 0.38723(13) 0.120(3) Uani 1 1 d . . . . .
C138 C 0.6414(2) 0.8514(2) 0.30323(14) 0.107(2) Uani 1 1 d . . . . .
H138 H 0.660902 0.874788 0.308194 0.129 Uiso 1 1 calc R U . . .
C179 C 0.5399(2) 0.5321(2) 0.09185(17) 0.115(2) Uani 1 1 d . . . . .
H179 H 0.528488 0.518227 0.076132 0.138 Uiso 1 1 calc R U . . .
C49 C 0.4025(3) 0.3104(3) 0.3293(2) 0.155(4) Uani 1 1 d . U . . .
C58 C 0.3481(2) 0.3539(2) 0.2918(2) 0.152(4) Uani 1 1 d . U . . .
H58 H 0.360512 0.375856 0.282296 0.182 Uiso 1 1 calc R U . . .
C171 C 0.4019(2) 0.5143(4) 0.37534(17) 0.149(4) Uani 1 1 d D U . . .
H17A H 0.399165 0.494919 0.363581 0.179 Uiso 1 1 calc R U . . .
H17B H 0.410239 0.537434 0.365914 0.179 Uiso 1 1 calc R U . . .
C56 C 0.4098(3) 0.3793(3) 0.3457(2) 0.134(3) Uani 1 1 d . U . . .
C43 C 0.4082(2) 0.3685(2) 0.31773(18) 0.115(3) Uani 1 1 d . U . . .
C44 C 0.4227(3) 0.3428(3) 0.3159(2) 0.145(4) Uani 1 1 d . U . . .
C145 C 0.5252(3) 0.5430(3) 0.39901(14) 0.125(3) Uani 1 1 d D . . . .
C55 C 0.4271(2) 0.4130(4) 0.35537(16) 0.138(4) Uani 1 1 d . U . . .
H55 H 0.440370 0.433184 0.344373 0.165 Uiso 1 1 calc R U . . .
C144 C 0.4879(3) 0.5308(3) 0.40540(14) 0.160(5) Uani 1 1 d . . . . .
H144 H 0.479921 0.524200 0.422147 0.192 Uiso 1 1 calc R U . . .
C147 C 0.4739(4) 0.4027(3) 0.1379(2) 0.162(4) Uani 1 1 d . . . . .
H14A H 0.469275 0.423669 0.138067 0.194 Uiso 1 1 calc R U . . .
H14B H 0.464180 0.388466 0.153476 0.194 Uiso 1 1 calc R U . . .
C45 C 0.4532(3) 0.3483(3) 0.3014(2) 0.160(4) Uani 1 1 d . U . . .
H45 H 0.467011 0.370224 0.291999 0.193 Uiso 1 1 calc R U . . .
C164 C 0.6650(3) 0.5690(4) 0.1121(2) 0.190(7) Uani 1 1 d . . . . .
H16C H 0.680483 0.557741 0.115230 0.228 Uiso 1 1 calc R U . . .
H16D H 0.641312 0.549364 0.105401 0.228 Uiso 1 1 calc R U . . .
C155 C 0.3374(3) 0.5793(4) 0.25965(19) 0.150(4) Uani 1 1 d D . . . .
H15A H 0.330828 0.553163 0.259070 0.180 Uiso 1 1 calc R U . . .
H15B H 0.356003 0.593146 0.246630 0.180 Uiso 1 1 calc R U . . .
C52 C 0.3897(5) 0.3523(6) 0.3853(3) 0.207(7) Uani 1 1 d . U . . .
H52 H 0.373449 0.331181 0.394789 0.249 Uiso 1 1 calc R U . . .
C150 C 0.4530(4) 0.4261(4) 0.0844(2) 0.173(5) Uani 1 1 d . . . . .
H15C H 0.463386 0.436448 0.068049 0.259 Uiso 1 1 calc R U . . .
H15D H 0.464108 0.445448 0.097108 0.259 Uiso 1 1 calc R U . . .
H15E H 0.426370 0.416084 0.084130 0.259 Uiso 1 1 calc R U . . .
C165 C 0.6808(3) 0.5932(4) 0.0946(2) 0.162(4) Uani 1 1 d . . . . .
H16E H 0.704406 0.614062 0.100483 0.194 Uiso 1 1 calc R U . . .
H16F H 0.664750 0.602814 0.088960 0.194 Uiso 1 1 calc R U . . .
C46 C 0.4624(3) 0.3209(3) 0.3013(2) 0.166(4) Uani 1 1 d . U . . .
H46 H 0.482633 0.323749 0.291650 0.199 Uiso 1 1 calc R U . . .
C48 C 0.4118(3) 0.2838(3) 0.3290(3) 0.194(6) Uani 1 1 d . U . . .
H48 H 0.397502 0.261735 0.338091 0.233 Uiso 1 1 calc R U . . .
C168 C 0.8179(2) 0.7514(3) 0.20901(19) 0.136(3) Uani 1 1 d . . . . .
H16G H 0.812401 0.771319 0.212210 0.163 Uiso 1 1 calc R U . . .
H16H H 0.818731 0.740560 0.225243 0.163 Uiso 1 1 calc R U . . .
C51 C 0.3942(4) 0.3502(4) 0.3617(3) 0.175(5) Uani 1 1 d . U . . .
C167 C 0.7870(2) 0.7211(2) 0.19237(19) 0.133(3) Uani 1 1 d . . . . .
H16I H 0.785617 0.731708 0.176184 0.159 Uiso 1 1 calc R U . . .
H16J H 0.792094 0.700882 0.189168 0.159 Uiso 1 1 calc R U . . .
C159 C 0.4540(4) 0.6275(5) 0.3664(2) 0.106(5) Uani 0.5 1 d D . P A 1
H15F H 0.474148 0.651284 0.360221 0.128 Uiso 0.5 1 calc R U P A 1
H15G H 0.460773 0.608417 0.363077 0.128 Uiso 0.5 1 calc R U P A 1
C61 C 0.3107(3) 0.2907(3) 0.3224(4) 0.209(6) Uani 1 1 d . U . . .
H61 H 0.298676 0.270203 0.333234 0.251 Uiso 1 1 calc R U . . .
C59 C 0.3109(3) 0.3287(4) 0.2888(4) 0.235(7) Uani 1 1 d . U . . .
H59 H 0.297981 0.332684 0.275741 0.282 Uiso 1 1 calc R U . . .
C175 C 0.5864(4) 0.5635(4) 0.4124(2) 0.183(5) Uani 1 1 d . . . . .
H17C H 0.596494 0.588497 0.405339 0.220 Uiso 1 1 calc R U . . .
H17D H 0.590235 0.547877 0.400345 0.220 Uiso 1 1 calc R U . . .
C149 C 0.4618(5) 0.3935(5) 0.0911(3) 0.204(7) Uani 1 1 d . . . . .
H14C H 0.448761 0.374087 0.078388 0.244 Uiso 1 1 calc R U . . .
H14D H 0.488403 0.403749 0.087983 0.244 Uiso 1 1 calc R U . . .
C53 C 0.4090(4) 0.3856(7) 0.3959(3) 0.218(8) Uani 1 1 d . U . . .
H53 H 0.411439 0.386911 0.413547 0.261 Uiso 1 1 calc R U . . .
C156 C 0.3020(3) 0.5837(5) 0.2565(2) 0.202(6) Uani 1 1 d D . . . .
H15H H 0.284042 0.570103 0.269892 0.243 Uiso 1 1 calc R U . . .
H15I H 0.309114 0.609960 0.257661 0.243 Uiso 1 1 calc R U . . .
C166 C 0.6879(5) 0.5714(4) 0.0718(2) 0.255(10) Uani 1 1 d . . . . .
H16K H 0.690209 0.584205 0.056019 0.382 Uiso 1 1 calc R U . . .
H16L H 0.667176 0.546223 0.070764 0.382 Uiso 1 1 calc R U . . .
H16M H 0.710620 0.570877 0.074982 0.382 Uiso 1 1 calc R U . . .
C54 C 0.4270(3) 0.4207(6) 0.3813(2) 0.233(8) Uani 1 1 d . U . . .
H54 H 0.436883 0.444604 0.388293 0.280 Uiso 1 1 calc R U . . .
C47 C 0.4416(3) 0.2887(3) 0.3156(3) 0.192(5) Uani 1 1 d . U . . .
H47 H 0.448393 0.270263 0.315983 0.230 Uiso 1 1 calc R U . . .
C169 C 0.8548(3) 0.7669(5) 0.1962(3) 0.265(10) Uani 1 1 d . . . . .
H16N H 0.858792 0.746304 0.191789 0.318 Uiso 1 1 calc R U . . .
H16O H 0.853860 0.778745 0.180476 0.318 Uiso 1 1 calc R U . . .
C160 C 0.4526(6) 0.6657(5) 0.3954(3) 0.270(9) Uani 1 1 d D . . . .
H16P H 0.428608 0.664573 0.393602 0.324 Uiso 0.5 1 calc R U P B 1
H16Q H 0.470095 0.682697 0.382753 0.324 Uiso 0.5 1 calc R U P B 1
H16R H 0.445655 0.683493 0.388927 0.324 Uiso 0.5 1 calc R U P C 2
H16S H 0.470942 0.665258 0.383962 0.324 Uiso 0.5 1 calc R U P C 2
C170 C 0.8861(5) 0.7935(5) 0.2105(3) 0.297(13) Uani 1 1 d . . . . .
H17E H 0.908450 0.794244 0.204391 0.445 Uiso 1 1 calc R U . . .
H17F H 0.882462 0.786296 0.228148 0.445 Uiso 1 1 calc R U . . .
H17G H 0.888544 0.817830 0.208759 0.445 Uiso 1 1 calc R U . . .
C60 C 0.2920(3) 0.2987(3) 0.3037(4) 0.230(7) Uani 1 1 d . U . . .
H60 H 0.266247 0.283086 0.301425 0.276 Uiso 1 1 calc R U . . .
C161 C 0.4492(12) 0.6300(8) 0.3944(3) 0.240(13) Uani 0.5 1 d D . P A 1
H16T H 0.424820 0.610528 0.400284 0.288 Uiso 0.5 1 calc R U P A 1
H16U H 0.468789 0.629024 0.404076 0.288 Uiso 0.5 1 calc R U P A 1
C162 C 0.4684(7) 0.6761(7) 0.4227(3) 0.336(12) Uani 1 1 d D . . . .
H16V H 0.455773 0.654461 0.433506 0.504 Uiso 1 1 calc R U . . .
H16W H 0.464463 0.695754 0.429123 0.504 Uiso 1 1 calc R U . . .
H16X H 0.494826 0.684644 0.422555 0.504 Uiso 1 1 calc R U . . .
C180 C 0.6910(4) 0.7181(3) 0.3099(3) 0.191(6) Uani 1 1 d . . . . .
H180 H 0.683682 0.699714 0.323716 0.230 Uiso 1 1 calc R U . . .
C172 C 0.3656(3) 0.5030(5) 0.3885(2) 0.202(6) Uani 1 1 d D U . . .
H17H H 0.369609 0.519308 0.402931 0.242 Uiso 1 1 calc R U . . .
H17I H 0.354488 0.477344 0.394660 0.242 Uiso 1 1 calc R U . . .
C173 C 0.3400(3) 0.5062(6) 0.3691(3) 0.242(8) Uani 1 1 d D U . . .
H17J H 0.354230 0.529756 0.360022 0.290 Uiso 1 1 calc R U . . .
H17K H 0.332188 0.486067 0.356819 0.290 Uiso 1 1 calc R U . . .
C176 C 0.6047(5) 0.5648(6) 0.4382(2) 0.229(8) Uani 1 1 d . . . . .
H17L H 0.601129 0.580894 0.449929 0.275 Uiso 1 1 calc R U . . .
H17M H 0.593342 0.539777 0.445484 0.275 Uiso 1 1 calc R U . . .
C177 C 0.6448(6) 0.5793(6) 0.4340(3) 0.272(10) Uani 1 1 d . . . . .
H17N H 0.657107 0.605200 0.428234 0.326 Uiso 1 1 calc R U . . .
H17O H 0.648886 0.564329 0.421525 0.326 Uiso 1 1 calc R U . . .
C148 C 0.4547(5) 0.3763(4) 0.1131(3) 0.214(7) Uani 1 1 d . . . . .
H14E H 0.463014 0.357994 0.112282 0.257 Uiso 1 1 calc R U . . .
H14F H 0.427744 0.362575 0.115546 0.257 Uiso 1 1 calc R U . . .
C174 C 0.3056(6) 0.5047(9) 0.3802(7) 0.56(3) Uani 1 1 d D U . . .
H17P H 0.306506 0.528115 0.377279 0.838 Uiso 1 1 calc R U . . .
H17Q H 0.304768 0.500094 0.398190 0.838 Uiso 1 1 calc R U . . .
H17R H 0.283641 0.484740 0.372283 0.838 Uiso 1 1 calc R U . . .
C157 C 0.2870(3) 0.5704(5) 0.2345(3) 0.204(6) Uani 1 1 d D . . . .
H15J H 0.282602 0.545053 0.232862 0.245 Uiso 1 1 calc R U . . .
H15K H 0.304523 0.585545 0.221261 0.245 Uiso 1 1 calc R U . . .
C178 C 0.6594(5) 0.5762(5) 0.4608(3) 0.254(9) Uani 1 1 d . . . . .
H17S H 0.661794 0.554138 0.461457 0.381 Uiso 1 1 calc R U . . .
H17T H 0.641945 0.574475 0.473630 0.381 Uiso 1 1 calc R U . . .
H17U H 0.683444 0.598003 0.463924 0.381 Uiso 1 1 calc R U . . .
C153 C 0.6929(4) 0.4727(5) 0.1792(3) 0.215(6) Uani 1 1 d D . . . .
H15L H 0.675936 0.446714 0.183619 0.259 Uiso 0.5 1 calc R U P D 1
H15M H 0.687412 0.487935 0.190570 0.259 Uiso 0.5 1 calc R U P D 1
H15N H 0.682634 0.456602 0.164407 0.259 Uiso 0.5 1 calc R U P E 2
H15O H 0.676337 0.461156 0.193594 0.259 Uiso 0.5 1 calc R U P E 2
C152 C 0.6834(5) 0.4785(7) 0.1534(4) 0.158(6) Uani 0.5 1 d D . P F 1
H15P H 0.692699 0.467323 0.141301 0.189 Uiso 0.5 1 calc R U P F 1
H15Q H 0.695701 0.505244 0.149923 0.189 Uiso 0.5 1 calc R U P F 1
C158 C 0.2515(2) 0.5700(4) 0.2307(2) 0.181(6) Uani 1 1 d D . . . .
H15R H 0.247124 0.570635 0.212810 0.272 Uiso 1 1 calc R U . . .
H15S H 0.252837 0.591567 0.238794 0.272 Uiso 1 1 calc R U . . .
H15T H 0.231371 0.547569 0.238008 0.272 Uiso 1 1 calc R U . . .
C151 C 0.6420(5) 0.4617(5) 0.1500(4) 0.144(6) Uani 0.5 1 d D . P F 1
H15U H 0.635678 0.461034 0.132129 0.173 Uiso 0.5 1 calc R U P F 1
H15V H 0.628590 0.436398 0.156761 0.173 Uiso 0.5 1 calc R U P F 1
C183 C 0.4179(5) 0.6263(7) 0.3981(3) 0.210(15) Uani 0.5 1 d D . P A 2
H18A H 0.401377 0.625008 0.411703 0.252 Uiso 0.5 1 calc R U P A 2
H18B H 0.424522 0.606930 0.400287 0.252 Uiso 0.5 1 calc R U P A 2
C190 C 0.4015(7) 0.6253(10) 0.3713(4) 0.212(13) Uani 0.5 1 d D . P A 2
H19A H 0.375344 0.605755 0.370692 0.254 Uiso 0.5 1 calc R U P A 2
H19B H 0.402904 0.649164 0.367815 0.254 Uiso 0.5 1 calc R U P A 2
C187 C 0.6633(4) 0.5087(6) 0.1798(3) 0.125(5) Uani 0.5 1 d D . P F 2
H18C H 0.656297 0.499673 0.197086 0.149 Uiso 0.5 1 calc R U P F 2
H18D H 0.666506 0.533727 0.179037 0.149 Uiso 0.5 1 calc R U P F 2
C154 C 0.7334(5) 0.4813(8) 0.1851(4) 0.364(15) Uani 1 1 d D . . . .
H15W H 0.743698 0.475980 0.170317 0.545 Uiso 1 1 calc R U . . .
H15X H 0.732796 0.465869 0.198995 0.545 Uiso 1 1 calc R U . . .
H15Y H 0.748686 0.507266 0.189578 0.545 Uiso 1 1 calc R U . . .
C62 C 0.3457(4) 0.3141(3) 0.3234(4) 0.213(6) Uani 1 1 d . U . . .
C191 C 0.6990(6) 0.5113(7) 0.1740(5) 0.192(9) Uani 0.5 1 d D . P F 2
H19C H 0.718731 0.529745 0.184857 0.230 Uiso 0.5 1 calc R U P F 2
H19D H 0.705880 0.518267 0.156394 0.230 Uiso 0.5 1 calc R U P F 2

loop_
_atom_site_aniso_label
_atom_site_aniso_U_11
_atom_site_aniso_U_22
_atom_site_aniso_U_33
_atom_site_aniso_U_23
_atom_site_aniso_U_13
_atom_site_aniso_U_12
Ce1 0.04234(15) 0.04036(15) 0.05252(17) 0.00740(9) -0.00805(9) 0.01740(10)
Cl1 0.1103(15) 0.1233(16) 0.1243(15) 0.0104(12) -0.0001(12) 0.0545(13)
Cl2 0.172(2) 0.1061(15) 0.1354(18) -0.0160(13) -0.0279(16) 0.0720(16)
Cl3 0.0893(15) 0.129(2) 0.339(5) 0.054(3) 0.008(2) 0.0366(14)
N4 0.0427(17) 0.0403(17) 0.0483(17) 0.0090(14) -0.0054(14) 0.0178(14)
Cl6 0.260(4) 0.136(2) 0.238(4) -0.047(2) -0.154(3) 0.082(3)
N7 0.0506(19) 0.0500(19) 0.0508(19) 0.0054(15) -0.0111(15) 0.0234(16)
N3 0.0428(18) 0.0440(18) 0.0508(19) 0.0032(14) -0.0066(14) 0.0191(15)
N1 0.0411(18) 0.0439(18) 0.0575(19) 0.0145(15) -0.0026(15) 0.0184(15)
N6 0.055(2) 0.0462(19) 0.059(2) 0.0051(16) -0.0028(17) 0.0246(17)
C16 0.048(2) 0.056(2) 0.049(2) -0.0036(19) -0.0090(18) 0.026(2)
N2 0.0497(19) 0.0423(18) 0.066(2) 0.0025(16) -0.0137(17) 0.0232(16)
N5 0.0483(19) 0.0465(19) 0.066(2) 0.0052(17) -0.0082(17) 0.0223(16)
C11 0.044(2) 0.0352(19) 0.053(2) 0.0032(16) -0.0065(17) 0.0133(17)
Cl4 0.359(7) 0.214(4) 0.234(4) -0.080(3) -0.088(4) 0.182(5)
N8 0.048(2) 0.050(2) 0.065(2) 0.0160(17) -0.0112(17) 0.0206(17)
C33 0.055(2) 0.038(2) 0.068(3) 0.0011(19) -0.005(2) 0.0177(19)
C14 0.051(2) 0.050(2) 0.052(2) -0.0013(18) -0.0046(19) 0.025(2)
C6 0.049(2) 0.048(2) 0.072(3) 0.000(2) -0.011(2) 0.023(2)
C13 0.050(2) 0.039(2) 0.062(2) -0.0016(18) -0.0136(19) 0.0227(18)
C17 0.049(2) 0.056(2) 0.042(2) 0.0090(18) -0.0042(17) 0.017(2)
C71 0.074(3) 0.039(2) 0.055(2) 0.0156(18) 0.004(2) 0.022(2)
C1 0.037(2) 0.045(2) 0.086(3) 0.018(2) -0.014(2) 0.0108(18)
C12 0.045(2) 0.0377(19) 0.055(2) 0.0020(17) -0.0091(17) 0.0201(17)
C10 0.042(2) 0.040(2) 0.050(2) 0.0066(17) -0.0023(17) 0.0137(17)
C28 0.062(3) 0.064(3) 0.068(3) 0.004(2) 0.006(2) 0.036(2)
C69 0.053(2) 0.040(2) 0.050(2) 0.0034(18) -0.0019(18) 0.0190(18)
C120 0.062(3) 0.060(3) 0.060(3) 0.000(2) -0.001(2) 0.030(2)
C91 0.054(3) 0.067(3) 0.058(3) 0.004(2) -0.001(2) 0.030(2)
C15 0.044(2) 0.050(2) 0.056(2) -0.0026(18) -0.0130(18) 0.0225(19)
C79 0.066(3) 0.048(2) 0.058(3) 0.011(2) 0.002(2) 0.017(2)
C32 0.054(2) 0.041(2) 0.063(3) 0.0078(19) -0.004(2) 0.0146(19)
C70 0.063(3) 0.041(2) 0.054(2) 0.0033(19) 0.000(2) 0.019(2)
C90 0.073(3) 0.049(2) 0.052(2) 0.0040(19) -0.006(2) 0.029(2)
O5 0.088(3) 0.131(4) 0.091(3) -0.018(3) 0.011(2) 0.047(3)
C228 0.054(3) 0.065(3) 0.093(4) 0.014(3) -0.002(3) 0.027(2)
C8 0.050(2) 0.051(2) 0.057(2) -0.0013(19) 0.0010(19) 0.024(2)
C63 0.076(3) 0.050(3) 0.085(3) -0.004(2) -0.013(3) 0.038(2)
C37 0.060(3) 0.064(3) 0.058(3) -0.003(2) -0.015(2) 0.031(2)
C121 0.070(3) 0.059(3) 0.069(3) -0.007(2) -0.006(2) 0.035(2)
C113 0.052(2) 0.053(2) 0.068(3) 0.006(2) 0.000(2) 0.024(2)
C27 0.068(3) 0.060(3) 0.079(3) 0.002(2) -0.004(2) 0.039(2)
C20 0.038(2) 0.060(3) 0.062(3) 0.017(2) -0.0080(19) 0.0145(19)
C41 0.052(3) 0.057(3) 0.092(4) 0.029(3) -0.002(2) 0.022(2)
C19 0.056(3) 0.066(3) 0.057(3) 0.018(2) -0.009(2) 0.018(2)
C7 0.044(2) 0.047(2) 0.066(3) -0.0013(19) -0.0101(19) 0.0241(19)
C107 0.057(3) 0.052(3) 0.093(4) 0.006(2) -0.015(2) 0.029(2)
C38 0.049(2) 0.075(3) 0.054(2) 0.006(2) -0.0035(19) 0.026(2)
C119 0.057(3) 0.051(2) 0.060(3) 0.002(2) -0.005(2) 0.025(2)
C9 0.058(3) 0.049(2) 0.056(2) 0.0083(19) 0.005(2) 0.025(2)
C89 0.091(4) 0.061(3) 0.049(2) 0.009(2) 0.001(2) 0.036(3)
C92 0.062(3) 0.093(4) 0.065(3) 0.003(3) 0.000(2) 0.044(3)
C21 0.045(2) 0.054(2) 0.063(3) 0.017(2) -0.010(2) 0.018(2)
C96 0.065(3) 0.083(4) 0.061(3) -0.005(2) 0.003(2) 0.036(3)
C5 0.053(2) 0.040(2) 0.076(3) 0.002(2) -0.016(2) 0.022(2)
C122 0.066(3) 0.050(2) 0.071(3) 0.002(2) -0.006(2) 0.027(2)
C85 0.096(4) 0.056(3) 0.059(3) 0.010(2) 0.000(3) 0.042(3)
C2 0.038(2) 0.041(2) 0.075(3) 0.010(2) -0.011(2) 0.0134(18)
C72 0.070(3) 0.040(2) 0.064(3) 0.007(2) 0.004(2) 0.020(2)
C18 0.056(3) 0.066(3) 0.047(2) 0.008(2) -0.0081(19) 0.022(2)
C31 0.046(2) 0.045(2) 0.060(2) 0.0012(19) -0.0098(19) 0.0167(19)
C108 0.056(3) 0.055(3) 0.110(4) 0.016(3) -0.004(3) 0.031(2)
C39 0.048(2) 0.058(3) 0.056(2) -0.002(2) -0.0178(19) 0.019(2)
O4 0.124(4) 0.148(5) 0.089(3) -0.032(3) 0.033(3) 0.045(4)
C84 0.085(4) 0.055(3) 0.064(3) 0.012(2) 0.000(3) 0.026(3)
C34 0.054(2) 0.050(2) 0.066(3) -0.001(2) -0.011(2) 0.023(2)
O6 0.063(3) 0.087(3) 0.175(5) -0.024(3) 0.023(3) 0.004(2)
C3 0.055(3) 0.046(2) 0.095(4) 0.013(2) -0.014(3) 0.020(2)
C29 0.043(2) 0.048(2) 0.061(2) 0.0024(19) -0.0100(19) 0.0165(19)
C22 0.055(3) 0.065(3) 0.075(3) 0.031(3) -0.004(2) 0.024(2)
C36 0.056(2) 0.053(2) 0.056(2) -0.0039(19) -0.013(2) 0.026(2)
C4 0.059(3) 0.042(2) 0.080(3) 0.003(2) -0.013(2) 0.025(2)
C77 0.087(4) 0.051(3) 0.065(3) 0.014(2) 0.003(3) 0.028(3)
C73 0.069(3) 0.051(3) 0.069(3) 0.007(2) -0.003(2) 0.023(2)
C184 0.055(3) 0.061(3) 0.087(3) 0.001(3) -0.007(2) 0.029(2)
C24 0.043(2) 0.047(2) 0.081(3) 0.016(2) -0.010(2) 0.0185(19)
C98 0.058(3) 0.057(3) 0.092(4) 0.012(3) -0.016(3) 0.029(2)
C95 0.075(4) 0.090(4) 0.070(3) -0.008(3) 0.007(3) 0.041(3)
C123 0.078(3) 0.050(2) 0.065(3) -0.001(2) -0.009(2) 0.030(2)
C99 0.062(3) 0.056(3) 0.090(4) 0.009(2) -0.007(3) 0.032(2)
C26 0.051(2) 0.050(2) 0.064(3) -0.002(2) -0.017(2) 0.024(2)
C40 0.052(3) 0.067(3) 0.052(2) 0.011(2) -0.016(2) 0.019(2)
C106 0.055(3) 0.058(3) 0.103(4) 0.006(3) -0.004(3) 0.030(2)
C23 0.054(3) 0.054(3) 0.096(4) 0.026(3) -0.004(3) 0.028(2)
C80 0.077(3) 0.065(3) 0.063(3) 0.011(2) 0.011(2) 0.035(3)
C134 0.091(4) 0.074(3) 0.070(3) -0.008(3) 0.001(3) 0.052(3)
C114 0.057(3) 0.074(3) 0.074(3) 0.003(3) 0.003(2) 0.028(3)
C30 0.046(2) 0.051(2) 0.060(3) 0.000(2) -0.0110(19) 0.0184(19)
C86 0.121(5) 0.070(3) 0.068(3) 0.013(3) -0.006(3) 0.057(4)
C100 0.058(3) 0.063(3) 0.094(4) 0.001(3) -0.011(3) 0.032(2)
C97 0.054(3) 0.063(3) 0.083(3) 0.012(3) -0.010(2) 0.028(2)
C88 0.095(4) 0.088(4) 0.065(3) 0.011(3) -0.005(3) 0.057(3)
C76 0.097(4) 0.040(3) 0.096(4) 0.013(3) -0.003(3) 0.021(3)
C25 0.047(2) 0.049(2) 0.073(3) 0.006(2) -0.016(2) 0.022(2)
C127 0.072(3) 0.054(3) 0.078(3) -0.007(2) -0.009(3) 0.032(2)
C118 0.059(3) 0.057(3) 0.093(4) -0.002(3) 0.001(3) 0.021(2)
C105 0.057(3) 0.063(3) 0.090(4) 0.000(3) -0.011(3) 0.033(2)
C101 0.064(3) 0.062(3) 0.098(4) 0.015(3) -0.002(3) 0.034(3)
C87 0.112(5) 0.090(4) 0.075(4) 0.008(3) -0.009(3) 0.067(4)
C94 0.087(4) 0.104(5) 0.108(5) -0.004(4) 0.028(4) 0.056(4)
Cl5 0.322(8) 0.204(5) 0.508(12) 0.042(6) -0.048(7) 0.161(5)
C35 0.050(2) 0.052(2) 0.059(2) 0.001(2) -0.007(2) 0.023(2)
C109 0.063(3) 0.067(3) 0.086(4) 0.010(3) -0.010(3) 0.034(3)
C102 0.063(3) 0.086(4) 0.112(5) 0.018(3) 0.003(3) 0.037(3)
C110 0.072(3) 0.063(3) 0.098(4) 0.004(3) -0.009(3) 0.035(3)
O7 0.117(5) 0.208(7) 0.083(3) 0.018(4) 0.031(3) 0.037(4)
C78 0.093(4) 0.056(3) 0.073(3) 0.017(2) 0.005(3) 0.035(3)
C124 0.086(4) 0.073(3) 0.075(3) -0.010(3) -0.020(3) 0.042(3)
C112 0.056(3) 0.059(3) 0.086(3) 0.007(2) -0.006(2) 0.036(2)
O3 0.079(3) 0.157(5) 0.148(5) 0.012(4) -0.005(3) 0.078(3)
C126 0.106(5) 0.068(3) 0.097(4) 0.007(3) -0.010(4) 0.054(3)
C83 0.100(4) 0.071(3) 0.055(3) 0.019(2) 0.013(3) 0.038(3)
C133 0.096(4) 0.077(4) 0.090(4) 0.007(3) 0.007(3) 0.050(4)
C129 0.114(5) 0.081(4) 0.082(4) -0.005(3) -0.004(4) 0.063(4)
C111 0.070(3) 0.067(3) 0.093(4) 0.006(3) -0.011(3) 0.043(3)
C82 0.089(4) 0.115(5) 0.055(3) 0.013(3) 0.012(3) 0.044(4)
C74 0.087(4) 0.054(3) 0.075(3) 0.003(2) -0.006(3) 0.020(3)
C42 0.064(3) 0.061(3) 0.116(5) 0.036(3) 0.006(3) 0.025(3)
C125 0.096(4) 0.080(4) 0.079(4) 0.003(3) -0.014(3) 0.051(3)
C104 0.054(3) 0.067(3) 0.103(4) -0.001(3) -0.013(3) 0.029(3)
C115 0.082(4) 0.096(4) 0.081(4) 0.000(3) 0.015(3) 0.043(4)
C141 0.078(4) 0.076(3) 0.058(3) 0.010(2) -0.012(3) 0.028(3)
O2 0.147(6) 0.183(6) 0.187(6) -0.011(5) 0.016(5) 0.125(5)
C75 0.095(4) 0.050(3) 0.098(4) 0.000(3) -0.002(4) 0.023(3)
C68 0.075(4) 0.088(4) 0.093(4) -0.012(3) -0.007(3) 0.046(3)
C103 0.067(3) 0.091(4) 0.113(5) 0.001(4) -0.005(3) 0.043(3)
C93 0.068(3) 0.109(5) 0.098(4) 0.002(4) 0.008(3) 0.058(4)
C135 0.093(4) 0.060(3) 0.062(3) -0.010(2) -0.012(3) 0.032(3)
C81 0.081(4) 0.072(3) 0.061(3) 0.002(2) 0.009(3) 0.031(3)
C182 0.073(4) 0.075(4) 0.114(5) 0.014(3) -0.017(3) 0.039(3)
O1 0.198(7) 0.141(5) 0.168(6) -0.092(5) -0.078(5) 0.108(5)
C142 0.091(4) 0.119(5) 0.051(3) 0.009(3) -0.005(3) 0.036(4)
C64 0.095(4) 0.063(3) 0.101(4) -0.017(3) -0.019(3) 0.044(3)
C146 0.110(5) 0.115(5) 0.065(4) 0.009(3) -0.032(3) 0.049(4)
C130 0.139(6) 0.106(5) 0.097(5) 0.000(4) 0.021(4) 0.090(5)
C185 0.057(3) 0.073(4) 0.123(5) 0.000(3) -0.010(3) 0.027(3)
C128 0.104(5) 0.066(3) 0.085(4) -0.013(3) -0.011(3) 0.052(3)
C140 0.105(4) 0.066(3) 0.077(3) -0.018(3) -0.013(3) 0.046(3)
C66 0.162(8) 0.128(6) 0.115(6) -0.029(5) -0.009(6) 0.111(6)
C117 0.060(3) 0.064(3) 0.112(5) 0.008(3) 0.011(3) 0.018(3)
C139 0.152(7) 0.067(4) 0.083(4) -0.018(3) -0.022(4) 0.043(4)
C188 0.072(4) 0.086(4) 0.161(7) 0.018(4) -0.033(4) 0.033(4)
C65 0.140(7) 0.079(4) 0.123(6) -0.040(4) -0.038(5) 0.065(5)
C136 0.087(4) 0.083(4) 0.068(3) -0.010(3) -0.016(3) 0.039(3)
C116 0.071(4) 0.082(4) 0.101(5) 0.021(4) 0.031(3) 0.022(3)
C132 0.131(6) 0.111(5) 0.103(5) 0.021(4) 0.040(5) 0.075(5)
C57 0.078(4) 0.062(4) 0.234(9) 0.067(5) 0.054(5) 0.024(3)
C67 0.112(6) 0.129(6) 0.126(6) -0.032(5) -0.012(5) 0.089(5)
O8 0.187(7) 0.233(8) 0.070(3) -0.002(4) -0.050(4) 0.095(7)
C186 0.079(4) 0.080(4) 0.135(6) 0.000(4) -0.035(4) 0.026(3)
C163 0.082(4) 0.121(6) 0.104(5) -0.015(4) 0.017(4) 0.037(4)
C131 0.145(7) 0.134(7) 0.127(6) 0.021(5) 0.044(6) 0.102(6)
C50 0.132(8) 0.175(9) 0.251(12) 0.152(9) 0.101(8) 0.094(7)
C137 0.112(5) 0.091(5) 0.090(4) -0.037(4) -0.047(4) 0.040(4)
C143 0.102(5) 0.136(7) 0.073(4) 0.016(4) 0.021(4) 0.024(5)
C138 0.117(6) 0.088(5) 0.094(5) -0.033(4) -0.041(4) 0.034(4)
C179 0.112(6) 0.094(5) 0.123(6) 0.016(4) 0.006(5) 0.040(5)
C49 0.140(7) 0.118(6) 0.231(10) 0.113(7) 0.071(7) 0.082(6)
C58 0.086(5) 0.084(5) 0.258(12) 0.047(6) -0.022(6) 0.022(4)
C171 0.092(5) 0.219(11) 0.109(6) -0.027(7) 0.011(5) 0.057(6)
C56 0.112(6) 0.158(8) 0.148(8) 0.088(7) 0.038(6) 0.079(6)
C43 0.113(5) 0.094(5) 0.157(7) 0.071(5) 0.066(5) 0.067(4)
C44 0.141(7) 0.124(6) 0.206(9) 0.108(6) 0.083(6) 0.092(6)
C145 0.154(8) 0.123(6) 0.072(4) 0.018(4) -0.033(5) 0.051(6)
C55 0.087(5) 0.207(11) 0.083(5) 0.041(6) 0.011(4) 0.047(6)
C144 0.169(10) 0.173(9) 0.061(4) 0.033(5) -0.013(5) 0.027(8)
C147 0.168(10) 0.150(9) 0.185(10) -0.093(8) -0.071(8) 0.092(8)
C45 0.142(7) 0.159(8) 0.230(10) 0.125(8) 0.086(7) 0.112(7)
C164 0.104(7) 0.286(16) 0.132(8) -0.091(10) 0.020(6) 0.061(8)
C155 0.099(6) 0.226(12) 0.142(8) 0.026(8) -0.019(5) 0.093(7)
C52 0.243(16) 0.305(17) 0.170(13) 0.142(13) 0.079(11) 0.209(14)
C150 0.164(10) 0.200(12) 0.120(8) -0.053(8) -0.020(7) 0.065(10)
C165 0.137(8) 0.207(12) 0.126(8) -0.007(8) 0.042(7) 0.074(8)
C46 0.154(8) 0.143(7) 0.253(11) 0.112(8) 0.090(8) 0.113(7)
C48 0.127(8) 0.129(7) 0.334(15) 0.142(9) 0.074(9) 0.071(6)
C168 0.095(6) 0.116(6) 0.148(8) 0.008(6) -0.001(5) 0.017(5)
C51 0.173(9) 0.228(11) 0.176(10) 0.144(9) 0.099(8) 0.139(9)
C167 0.070(4) 0.115(6) 0.166(8) 0.002(6) 0.039(5) 0.011(4)
C159 0.114(11) 0.147(13) 0.076(7) -0.053(8) -0.034(7) 0.079(10)
C61 0.072(5) 0.100(6) 0.424(19) 0.098(9) 0.030(9) 0.020(5)
C59 0.110(8) 0.167(11) 0.325(18) -0.015(12) -0.012(10) -0.009(8)
C175 0.223(15) 0.248(15) 0.112(8) -0.023(8) -0.065(9) 0.142(13)
C149 0.279(18) 0.279(19) 0.133(10) -0.079(11) -0.052(11) 0.200(17)
C53 0.136(10) 0.41(2) 0.127(10) 0.101(13) 0.042(8) 0.155(13)
C156 0.129(8) 0.351(18) 0.154(9) 0.030(10) -0.014(6) 0.140(10)
C166 0.295(19) 0.241(16) 0.141(10) -0.050(10) 0.105(11) 0.070(14)
C54 0.107(7) 0.41(2) 0.122(8) 0.083(11) 0.008(6) 0.086(10)
C47 0.141(8) 0.135(8) 0.332(15) 0.120(9) 0.083(9) 0.093(7)
C169 0.091(7) 0.33(2) 0.182(12) -0.015(13) 0.043(7) -0.036(10)
C160 0.25(2) 0.32(2) 0.219(13) -0.095(12) 0.011(12) 0.125(19)
C170 0.218(16) 0.29(2) 0.135(10) -0.020(11) 0.019(10) -0.058(15)
C60 0.096(7) 0.093(7) 0.43(2) 0.044(10) -0.026(10) -0.003(6)
C161 0.28(3) 0.32(2) 0.105(10) -0.089(11) -0.015(11) 0.14(2)
C162 0.34(3) 0.36(2) 0.234(15) -0.121(16) -0.023(16) 0.12(2)
C180 0.171(11) 0.124(8) 0.285(16) -0.055(9) -0.128(11) 0.077(8)
C172 0.125(8) 0.282(15) 0.165(10) -0.017(10) 0.050(8) 0.076(9)
C173 0.091(7) 0.39(2) 0.206(13) 0.023(14) 0.027(8) 0.088(11)
C176 0.188(14) 0.35(2) 0.142(10) -0.055(12) -0.085(10) 0.127(15)
C177 0.25(2) 0.32(2) 0.154(12) -0.084(13) -0.085(13) 0.075(18)
C148 0.256(17) 0.168(12) 0.202(14) -0.092(11) -0.110(13) 0.093(12)
C174 0.23(3) 0.52(4) 0.56(5) 0.16(4) -0.07(3) -0.08(3)
C157 0.131(8) 0.296(16) 0.217(10) 0.040(10) -0.035(7) 0.131(10)
C178 0.261(17) 0.36(2) 0.238(16) -0.102(15) -0.154(14) 0.230(18)
C153 0.185(10) 0.322(17) 0.212(11) 0.073(10) 0.069(9) 0.181(12)
C152 0.147(12) 0.179(17) 0.195(13) 0.048(11) 0.061(10) 0.117(12)
C158 0.104(6) 0.323(16) 0.163(8) 0.085(9) 0.023(5) 0.141(9)
C151 0.161(12) 0.181(16) 0.151(13) 0.006(11) 0.051(10) 0.132(12)
C183 0.136(17) 0.35(4) 0.150(18) -0.17(2) -0.036(14) 0.13(2)
C190 0.17(2) 0.31(4) 0.19(2) -0.08(2) -0.003(19) 0.14(3)
C187 0.089(9) 0.178(16) 0.116(11) -0.026(11) -0.016(8) 0.075(10)
C154 0.237(14) 0.62(5) 0.34(2) 0.14(2) 0.083(13) 0.29(2)
C62 0.139(8) 0.087(6) 0.376(16) 0.092(8) 0.117(10) 0.030(6)
C191 0.148(12) 0.30(2) 0.18(2) 0.046(15) 0.032(12) 0.157(14)

loop_
_atom_type_symbol
_atom_type_description
_atom_type_scat_dispersion_real
_atom_type_scat_dispersion_imag
_atom_type_scat_source
C C 0.0033 0.0016 'International Tables Vol C Tables 4.2.6.8 and 6.1.1.4'
H H 0.0000 0.0000 'International Tables Vol C Tables 4.2.6.8 and 6.1.1.4'
Ce Ce -0.2486 2.6331 'International Tables Vol C Tables 4.2.6.8 and 6.1.1.4'
Cl Cl 0.1484 0.1585 'International Tables Vol C Tables 4.2.6.8 and 6.1.1.4'
N N 0.0061 0.0033 'International Tables Vol C Tables 4.2.6.8 and 6.1.1.4'
O O 0.0106 0.0060 'International Tables Vol C Tables 4.2.6.8 and 6.1.1.4'

loop_
_geom_angle_atom_site_label_1
_geom_angle_atom_site_label_2
_geom_angle_atom_site_label_3
_geom_angle
_geom_angle_site_symmetry_1
_geom_angle_site_symmetry_3
_geom_angle_publ_flag
N4 Ce1 N7 82.32(11) . . ?
N4 Ce1 N6 81.72(11) . . ?
N4 Ce1 N2 109.28(10) . . ?
N4 Ce1 N5 142.84(11) . . ?
N3 Ce1 N4 73.95(11) . . ?
N3 Ce1 N7 144.86(11) . . ?
N3 Ce1 N1 114.01(11) . . ?
N3 Ce1 N6 80.89(11) . . ?
N3 Ce1 N2 69.90(11) . . ?
N3 Ce1 N5 78.03(11) . . ?
N3 Ce1 N8 140.40(12) . . ?
N1 Ce1 N4 69.90(10) . . ?
N1 Ce1 N7 80.26(12) . . ?
N1 Ce1 N6 141.37(12) . . ?
N1 Ce1 N2 72.74(12) . . ?
N1 Ce1 N5 145.59(11) . . ?
N1 Ce1 N8 81.21(11) . . ?
N6 Ce1 N7 70.20(12) . . ?
N6 Ce1 N2 143.61(13) . . ?
N2 Ce1 N7 143.98(12) . . ?
N5 Ce1 N7 108.89(12) . . ?
N5 Ce1 N6 70.06(12) . . ?
N5 Ce1 N2 82.74(12) . . ?
N8 Ce1 N4 143.50(12) . . ?
N8 Ce1 N7 70.94(12) . . ?
N8 Ce1 N6 110.56(12) . . ?
N8 Ce1 N2 81.59(12) . . ?
N8 Ce1 N5 71.45(12) . . ?
C12 N4 Ce1 122.5(3) . . ?
C12 N4 C15 106.2(3) . . ?
C15 N4 Ce1 124.9(2) . . ?
C39 N7 Ce1 126.1(3) . . ?
C36 N7 Ce1 124.1(3) . . ?
C36 N7 C39 106.0(4) . . ?
C10 N3 Ce1 123.8(3) . . ?
C7 N3 Ce1 127.0(3) . . ?
C7 N3 C10 105.5(4) . . ?
C17 N1 Ce1 125.1(3) . . ?
C20 N1 Ce1 123.8(3) . . ?
C20 N1 C17 105.6(4) . . ?
C31 N6 Ce1 125.1(3) . . ?
C31 N6 C34 105.2(4) . . ?
C34 N6 Ce1 120.9(3) . . ?
C17 C16 C91 116.6(4) . . ?
C17 C16 C15 124.6(4) . . ?
C15 C16 C91 118.4(4) . . ?
C5 N2 Ce1 124.6(3) . . ?
C2 N2 Ce1 123.7(3) . . ?
C2 N2 C5 106.5(4) . . ?
C29 N5 Ce1 128.0(3) . . ?
C26 N5 Ce1 124.0(3) . . ?
C26 N5 C29 104.9(4) . . ?
C12 C11 C10 128.9(4) . . ?
C12 C11 C69 115.6(4) . . ?
C10 C11 C69 115.1(4) . . ?
C21 N8 Ce1 124.3(3) . . ?
C21 N8 C24 107.2(4) . . ?
C24 N8 Ce1 119.2(3) . . ?
C32 C33 H33 126.3 . . ?
C32 C33 C34 107.4(4) . . ?
C34 C33 H33 126.3 . . ?
C13 C14 H14 126.5 . . ?
C13 C14 C15 107.0(4) . . ?
C15 C14 H14 126.5 . . ?
C7 C6 C63 117.5(4) . . ?
C5 C6 C63 119.1(4) . . ?
C5 C6 C7 122.8(4) . . ?
C14 C13 H13 126.2 . . ?
C14 C13 C12 107.6(4) . . ?
C12 C13 H13 126.2 . . ?
N1 C17 C16 125.1(4) . . ?
N1 C17 C18 109.2(4) . . ?
C16 C17 C18 125.2(4) . . ?
C70 C71 C79 114.5(4) . . ?
C70 C71 C90 113.9(4) . . ?
C70 C71 C72 110.7(4) . . ?
C90 C71 C79 106.7(4) . . ?
C90 C71 C72 105.6(4) . . ?
C72 C71 C79 104.6(4) . . ?
C20 C1 C41 115.0(5) . . ?
C2 C1 C20 127.9(4) . . ?
C2 C1 C41 117.0(5) . . ?
N4 C12 C11 126.1(4) . . ?
N4 C12 C13 109.1(4) . . ?
C11 C12 C13 124.6(4) . . ?
N3 C10 C11 124.9(4) . . ?
N3 C10 C9 109.7(4) . . ?
C11 C10 C9 124.9(4) . . ?
C27 C28 H28 126.3 . . ?
C27 C28 C29 107.4(4) . . ?
C29 C28 H28 126.3 . . ?
C70 C69 C11 178.0(5) . . ?
C119 C120 C121 178.2(5) . . ?
C92 C91 C16 119.1(4) . . ?
C92 C91 C96 120.4(5) . . ?
C96 C91 C16 120.3(4) . . ?
N4 C15 C16 125.2(4) . . ?
N4 C15 C14 109.9(4) . . ?
C16 C15 C14 124.6(4) . . ?
C84 C79 C71 111.9(4) . . ?
C80 C79 C71 126.6(4) . . ?
C80 C79 C84 121.5(5) . . ?
C33 C32 H32 126.2 . . ?
C33 C32 C31 107.6(4) . . ?
C31 C32 H32 126.2 . . ?
C69 C70 C71 173.1(5) . . ?
C89 C90 C71 127.4(4) . . ?
C89 C90 C85 120.7(5) . . ?
C85 C90 C71 111.8(4) . . ?
C115 O5 C163 118.6(5) . . ?
C184 C228 C99 112.6(4) . . ?
C182 C228 C184 121.4(5) . . ?
C182 C228 C99 126.0(5) . . ?
C7 C8 H8 126.2 . . ?
C9 C8 H8 126.2 . . ?
C9 C8 C7 107.5(4) . . ?
C68 C63 C6 121.1(5) . . ?
C68 C63 C64 119.8(5) . . ?
C64 C63 C6 119.0(5) . . ?
C38 C37 H37 126.5 . . ?
C38 C37 C36 107.0(4) . . ?
C36 C37 H37 126.5 . . ?
C120 C121 C122 113.5(4) . . ?
C120 C121 C134 113.2(4) . . ?
C120 C121 C135 115.3(5) . . ?
C134 C121 C122 105.0(4) . . ?
C134 C121 C135 105.1(4) . . ?
C135 C121 C122 103.6(4) . . ?
C114 C113 C30 120.1(4) . . ?
C114 C113 C118 119.9(5) . . ?
C118 C113 C30 120.0(5) . . ?
C28 C27 H27 126.1 . . ?
C28 C27 C26 107.8(4) . . ?
C26 C27 H27 126.1 . . ?
N1 C20 C1 124.2(4) . . ?
N1 C20 C19 110.5(4) . . ?
C1 C20 C19 124.9(4) . . ?
C42 C41 C1 177.5(7) . . ?
C20 C19 H19 126.1 . . ?
C18 C19 C20 107.8(4) . . ?
C18 C19 H19 126.1 . . ?
N3 C7 C6 125.4(4) . . ?
N3 C7 C8 110.5(4) . . ?
C8 C7 C6 123.6(4) . . ?
C108 C107 C106 128.0(5) . . ?
C108 C107 C112 118.1(5) . . ?
C112 C107 C106 113.9(5) . . ?
C37 C38 H38 126.2 . . ?
C37 C38 C39 107.6(4) . . ?
C39 C38 H38 126.2 . . ?
C120 C119 C35 175.8(5) . . ?
C10 C9 H9 126.7 . . ?
C8 C9 C10 106.6(4) . . ?
C8 C9 H9 126.7 . . ?
C90 C89 H89 119.9 . . ?
C90 C89 C88 120.3(5) . . ?
C88 C89 H89 119.9 . . ?
C91 C92 H92 120.8 . . ?
C91 C92 C93 118.4(5) . . ?
C93 C92 H92 120.8 . . ?
N8 C21 C22 107.9(5) . . ?
N8 C21 C40 125.7(4) . . ?
C40 C21 C22 126.3(5) . . ?
C91 C96 H96 120.5 . . ?
C95 C96 C91 118.9(5) . . ?
C95 C96 H96 120.5 . . ?
N2 C5 C6 127.7(4) . . ?
N2 C5 C4 108.9(4) . . ?
C6 C5 C4 123.3(5) . . ?
C123 C122 C121 126.6(4) . . ?
C123 C122 C127 119.7(5) . . ?
C127 C122 C121 113.7(4) . . ?
C90 C85 C78 113.5(5) . . ?
C86 C85 C90 117.3(5) . . ?
C86 C85 C78 129.2(5) . . ?
N2 C2 C1 126.3(4) . . ?
N2 C2 C3 110.0(4) . . ?
C1 C2 C3 123.6(4) . . ?
C77 C72 C71 113.0(4) . . ?
C73 C72 C71 126.9(4) . . ?
C73 C72 C77 120.1(5) . . ?
C17 C18 H18 126.6 . . ?
C19 C18 C17 106.8(5) . . ?
C19 C18 H18 126.6 . . ?
N6 C31 C32 109.2(4) . . ?
N6 C31 C30 124.7(4) . . ?
C30 C31 C32 125.9(4) . . ?
C107 C108 H108 119.9 . . ?
C109 C108 C107 120.2(5) . . ?
C109 C108 H108 119.9 . . ?
N7 C39 C38 109.2(4) . . ?
N7 C39 C40 125.5(4) . . ?
C40 C39 C38 125.2(4) . . ?
C95 O4 C159 123.7(7) . . ?
C95 O4 C190 133.9(11) . . ?
C79 C84 C78 112.9(5) . . ?
C83 C84 C79 118.4(5) . . ?
C83 C84 C78 128.7(5) . . ?
N6 C34 C33 110.3(4) . . ?
N6 C34 C35 124.7(4) . . ?
C35 C34 C33 124.9(4) . . ?
C117 O6 C167 117.4(6) . . ?
C2 C3 H3 126.3 . . ?
C4 C3 C2 107.4(4) . . ?
C4 C3 H3 126.3 . . ?
N5 C29 C28 109.4(4) . . ?
N5 C29 C30 126.2(4) . . ?
C30 C29 C28 124.2(4) . . ?
C21 C22 H22 125.8 . . ?
C23 C22 C21 108.4(4) . . ?
C23 C22 H22 125.8 . . ?
N7 C36 C37 110.0(4) . . ?
N7 C36 C35 125.7(4) . . ?
C35 C36 C37 124.2(4) . . ?
C5 C4 H4 126.4 . . ?
C3 C4 C5 107.2(5) . . ?
C3 C4 H4 126.4 . . ?
C72 C77 C78 112.7(4) . . ?
C76 C77 C72 119.8(5) . . ?
C76 C77 C78 127.5(5) . . ?
C72 C73 H73 120.2 . . ?
C72 C73 C74 119.7(5) . . ?
C74 C73 H73 120.2 . . ?
C228 C184 C106 113.0(4) . . ?
C185 C184 C228 119.5(5) . . ?
C185 C184 C106 127.4(5) . . ?
N8 C24 C23 108.4(5) . . ?
C25 C24 N8 124.6(4) . . ?
C25 C24 C23 126.3(4) . . ?
C97 C98 C99 177.7(6) . . ?
C96 C95 O4 119.3(6) . . ?
C94 C95 C96 122.2(6) . . ?
C94 C95 O4 118.5(6) . . ?
C122 C123 H123 120.6 . . ?
C122 C123 C124 118.8(5) . . ?
C124 C123 H123 120.6 . . ?
C98 C99 C228 111.9(4) . . ?
C98 C99 C100 114.7(4) . . ?
C98 C99 C112 112.9(5) . . ?
C100 C99 C228 104.7(5) . . ?
C100 C99 C112 106.0(4) . . ?
C112 C99 C228 105.9(4) . . ?
N5 C26 C27 110.4(4) . . ?
N5 C26 C25 125.0(4) . . ?
C25 C26 C27 124.4(4) . . ?
C21 C40 C39 126.1(5) . . ?
C21 C40 C141 118.2(4) . . ?
C39 C40 C141 115.2(5) . . ?
C107 C106 C184 105.9(4) . . ?
C107 C106 H106 112.9 . . ?
C107 C106 C105 106.1(4) . . ?
C184 C106 H106 112.9 . . ?
C184 C106 C105 105.6(4) . . ?
C105 C106 H106 112.9 . . ?
C22 C23 C24 107.9(4) . . ?
C22 C23 H23 126.0 . . ?
C24 C23 H23 126.0 . . ?
C79 C80 H80 120.2 . . ?
C79 C80 C81 119.6(5) . . ?
C81 C80 H80 120.2 . . ?
C133 C134 C121 125.9(5) . . ?
C133 C134 C129 120.6(6) . . ?
C129 C134 C121 113.4(5) . . ?
C113 C114 H114 121.0 . . ?
C113 C114 C115 118.1(5) . . ?
C115 C114 H114 121.0 . . ?
C31 C30 C113 118.2(4) . . ?
C31 C30 C29 124.9(4) . . ?
C29 C30 C113 116.7(4) . . ?
C85 C86 H86 119.3 . . ?
C87 C86 C85 121.4(5) . . ?
C87 C86 H86 119.3 . . ?
C105 C100 C99 113.6(5) . . ?
C101 C100 C99 127.4(5) . . ?
C101 C100 C105 119.0(5) . . ?
C98 C97 C25 178.0(6) . . ?
C89 C88 H88 120.6 . . ?
C89 C88 C87 118.9(6) . . ?
C87 C88 H88 120.6 . . ?
C77 C76 H76 120.0 . . ?
C75 C76 C77 120.0(5) . . ?
C75 C76 H76 120.0 . . ?
C24 C25 C26 126.2(4) . . ?
C24 C25 C97 115.8(4) . . ?
C26 C25 C97 117.7(5) . . ?
C122 C127 C128 112.9(5) . . ?
C126 C127 C122 120.3(5) . . ?
C126 C127 C128 126.6(5) . . ?
C113 C118 H118 120.0 . . ?
C117 C118 C113 119.9(6) . . ?
C117 C118 H118 120.0 . . ?
C100 C105 C106 113.0(5) . . ?
C104 C105 C106 127.2(5) . . ?
C104 C105 C100 119.7(5) . . ?
C100 C101 H101 120.0 . . ?
C102 C101 C100 119.9(5) . . ?
C102 C101 H101 120.0 . . ?
C86 C87 C88 121.4(6) . . ?
C86 C87 H87 119.3 . . ?
C88 C87 H87 119.3 . . ?
C95 C94 H94 119.7 . . ?
C95 C94 C93 120.5(6) . . ?
C93 C94 H94 119.7 . . ?
C34 C35 C119 117.8(4) . . ?
C34 C35 C36 125.1(4) . . ?
C36 C35 C119 116.9(4) . . ?
C108 C109 H109 119.7 . . ?
C108 C109 C110 120.5(5) . . ?
C110 C109 H109 119.7 . . ?
C101 C102 H102 119.6 . . ?
C101 C102 C103 120.7(6) . . ?
C103 C102 H102 119.6 . . ?
C109 C110 H110 120.3 . . ?
C111 C110 C109 119.4(6) . . ?
C111 C110 H110 120.3 . . ?
C143 O7 C171 116.6(6) . . ?
C85 C78 C84 107.8(4) . . ?
C85 C78 C77 107.1(4) . . ?
C85 C78 H78 112.2 . . ?
C84 C78 H78 112.2 . . ?
C77 C78 C84 105.0(5) . . ?
C77 C78 H78 112.2 . . ?
C123 C124 H124 118.8 . . ?
C125 C124 C123 122.3(6) . . ?
C125 C124 H124 118.8 . . ?
C107 C112 C99 112.1(5) . . ?
C111 C112 C107 121.4(5) . . ?
C111 C112 C99 126.5(4) . . ?
C155 O3 C93 122.2(6) . . ?
C127 C126 H126 120.6 . . ?
C127 C126 C125 118.8(5) . . ?
C125 C126 H126 120.6 . . ?
C84 C83 H83 119.9 . . ?
C82 C83 C84 120.3(5) . . ?
C82 C83 H83 119.9 . . ?
C134 C133 H133 120.5 . . ?
C134 C133 C132 119.1(6) . . ?
C132 C133 H133 120.5 . . ?
C134 C129 C128 112.1(5) . . ?
C130 C129 C134 119.3(6) . . ?
C130 C129 C128 128.6(6) . . ?
C110 C111 H111 119.8 . . ?
C112 C111 C110 120.3(5) . . ?
C112 C111 H111 119.8 . . ?
C83 C82 H82 119.2 . . ?
C83 C82 C81 121.6(5) . . ?
C81 C82 H82 119.2 . . ?
C73 C74 H74 119.9 . . ?
C73 C74 C75 120.2(6) . . ?
C75 C74 H74 119.9 . . ?
C41 C42 C43 178.1(8) . . ?
C124 C125 C126 120.0(5) . . ?
C124 C125 H125 120.0 . . ?
C126 C125 H125 120.0 . . ?
C105 C104 H104 119.1 . . ?
C103 C104 C105 121.7(6) . . ?
C103 C104 H104 119.1 . . ?
O5 C115 C114 123.2(6) . . ?
O5 C115 C116 115.7(6) . . ?
C116 C115 C114 121.0(6) . . ?
C142 C141 C40 120.7(5) . . ?
C142 C141 C146 121.3(6) . . ?
C146 C141 C40 118.0(6) . . ?
C67 O2 C151 117.7(10) . . ?
C67 O2 C187 128.0(8) . . ?
C76 C75 C74 120.3(5) . . ?
C76 C75 H75 119.9 . . ?
C74 C75 H75 119.9 . . ?
C63 C68 H68 118.9 . . ?
C63 C68 C67 122.2(6) . . ?
C67 C68 H68 118.9 . . ?
C102 C103 H103 120.6 . . ?
C104 C103 C102 118.8(6) . . ?
C104 C103 H103 120.6 . . ?
C94 C93 C92 119.5(6) . . ?
O3 C93 C92 122.9(6) . . ?
O3 C93 C94 117.5(6) . . ?
C140 C135 C121 114.4(5) . . ?
C140 C135 C136 121.5(5) . . ?
C136 C135 C121 124.0(5) . . ?
C80 C81 C82 118.7(6) . . ?
C80 C81 H81 120.6 . . ?
C82 C81 H81 120.6 . . ?
C228 C182 H182 121.1 . . ?
C228 C182 C188 117.8(6) . . ?
C188 C182 H182 121.1 . . ?
C65 O1 C147 118.0(8) . . ?
C141 C142 H142 119.8 . . ?
C141 C142 C143 120.4(6) . . ?
C143 C142 H142 119.8 . . ?
C63 C64 H64 120.9 . . ?
C65 C64 C63 118.2(6) . . ?
C65 C64 H64 120.9 . . ?
C141 C146 H146 120.2 . . ?
C145 C146 C141 119.7(8) . . ?
C145 C146 H146 120.2 . . ?
C129 C130 H130 120.0 . . ?
C129 C130 C131 120.0(6) . . ?
C131 C130 H130 120.0 . . ?
C184 C185 H185 119.9 . . ?
C186 C185 C184 120.2(6) . . ?
C186 C185 H185 119.9 . . ?
C127 C128 C129 106.1(5) . . ?
C127 C128 H128 112.5 . . ?
C127 C128 C140 106.2(5) . . ?
C129 C128 H128 112.5 . . ?
C140 C128 C129 106.5(5) . . ?
C140 C128 H128 112.5 . . ?
C135 C140 C128 112.8(5) . . ?
C139 C140 C135 121.0(7) . . ?
C139 C140 C128 126.2(6) . . ?
C65 C66 H66 119.9 . . ?
C65 C66 C67 120.2(7) . . ?
C67 C66 H66 119.9 . . ?
C118 C117 O6 113.3(6) . . ?
C118 C117 C116 121.8(6) . . ?
C116 C117 O6 124.9(5) . . ?
C140 C139 H139 120.7 . . ?
C140 C139 C138 118.6(7) . . ?
C138 C139 H139 120.7 . . ?
C182 C188 H188 120.3 . . ?
C186 C188 C182 119.4(6) . . ?
C186 C188 H188 120.3 . . ?
O1 C65 C64 122.9(8) . . ?
O1 C65 C66 115.1(8) . . ?
C66 C65 C64 122.1(7) . . ?
C135 C136 H136 121.1 . . ?
C135 C136 C137 117.9(6) . . ?
C137 C136 H136 121.1 . . ?
C115 C116 C117 119.2(5) . . ?
C115 C116 H116 120.4 . . ?
C117 C116 H116 120.4 . . ?
C133 C132 H132 120.6 . . ?
C131 C132 C133 118.8(7) . . ?
C131 C132 H132 120.6 . . ?
C58 C57 C43 127.3(6) . . ?
C58 C57 C62 119.9(11) . . ?
C62 C57 C43 112.7(11) . . ?
O2 C67 C68 120.0(8) . . ?
O2 C67 C66 122.5(7) . . ?
C68 C67 C66 117.5(7) . . ?
C145 O8 C175 114.9(8) . . ?
C185 C186 C188 121.6(6) . . ?
C185 C186 H186 119.2 . . ?
C188 C186 H186 119.2 . . ?
O5 C163 H16A 110.0 . . ?
O5 C163 H16B 110.0 . . ?
O5 C163 C164 108.3(6) . . ?
H16A C163 H16B 108.4 . . ?
C164 C163 H16A 110.0 . . ?
C164 C163 H16B 110.0 . . ?
C130 C131 C132 122.0(7) . . ?
C130 C131 H131 119.0 . . ?
C132 C131 H131 119.0 . . ?
C49 C50 H50 110.1 . . ?
C49 C50 C51 104.1(10) . . ?
C49 C50 C62 105.6(12) . . ?
C51 C50 H50 110.1 . . ?
C62 C50 H50 110.1 . . ?
C62 C50 C51 116.4(10) . . ?
C136 C137 H137 119.9 . . ?
C138 C137 C136 120.3(7) . . ?
C138 C137 H137 119.9 . . ?
O7 C143 C142 123.8(8) . . ?
O7 C143 C144 117.6(7) . . ?
C142 C143 C144 118.6(8) . . ?
C139 C138 H138 119.6 . . ?
C137 C138 C139 120.8(6) . . ?
C137 C138 H138 119.6 . . ?
Cl1 C179 H179 108.6 . . ?
Cl2 C179 Cl1 111.1(5) . . ?
Cl2 C179 Cl3 109.1(5) . . ?
Cl2 C179 H179 108.6 . . ?
Cl3 C179 Cl1 110.8(5) . . ?
Cl3 C179 H179 108.6 . . ?
C44 C49 C50 108.4(7) . . ?
C48 C49 C50 130.4(8) . . ?
C48 C49 C44 121.1(9) . . ?
C57 C58 H58 122.5 . . ?
C57 C58 C59 115.0(11) . . ?
C59 C58 H58 122.5 . . ?
O7 C171 H17A 110.5 . . ?
O7 C171 H17B 110.5 . . ?
O7 C171 C172 106.2(8) . . ?
H17A C171 H17B 108.7 . . ?
C172 C171 H17A 110.5 . . ?
C172 C171 H17B 110.5 . . ?
C55 C56 C43 127.2(8) . . ?
C55 C56 C51 118.0(13) . . ?
C51 C56 C43 114.5(13) . . ?
C42 C43 C57 109.6(6) . . ?
C42 C43 C56 110.1(7) . . ?
C42 C43 C44 115.4(6) . . ?
C56 C43 C57 108.5(7) . . ?
C44 C43 C57 105.6(7) . . ?
C44 C43 C56 107.4(8) . . ?
C49 C44 C43 114.2(7) . . ?
C49 C44 C45 120.1(8) . . ?
C45 C44 C43 125.7(6) . . ?
C146 C145 O8 125.9(10) . . ?
C146 C145 C144 119.1(7) . . ?
O8 C145 C144 114.9(8) . . ?
C56 C55 H55 118.1 . . ?
C56 C55 C54 123.9(12) . . ?
C54 C55 H55 118.1 . . ?
C143 C144 C145 120.3(7) . . ?
C143 C144 H144 119.8 . . ?
C145 C144 H144 119.8 . . ?
O1 C147 H14A 110.9 . . ?
O1 C147 H14B 110.9 . . ?
O1 C147 C148 104.2(10) . . ?
H14A C147 H14B 108.9 . . ?
C148 C147 H14A 110.9 . . ?
C148 C147 H14B 110.9 . . ?
C44 C45 H45 120.9 . . ?
C46 C45 C44 118.1(7) . . ?
C46 C45 H45 120.9 . . ?
C163 C164 H16C 107.2 . . ?
C163 C164 H16D 107.2 . . ?
H16C C164 H16D 106.8 . . ?
C165 C164 C163 120.7(13) . . ?
C165 C164 H16C 107.2 . . ?
C165 C164 H16D 107.2 . . ?
O3 C155 H15A 111.3 . . ?
O3 C155 H15B 111.3 . . ?
O3 C155 C156 102.1(9) . . ?
H15A C155 H15B 109.2 . . ?
C156 C155 H15A 111.3 . . ?
C156 C155 H15B 111.3 . . ?
C51 C52 H52 121.5 . . ?
C51 C52 C53 116.9(18) . . ?
C53 C52 H52 121.5 . . ?
H15C C150 H15D 109.5 . . ?
H15C C150 H15E 109.5 . . ?
H15D C150 H15E 109.5 . . ?
C149 C150 H15C 109.5 . . ?
C149 C150 H15D 109.5 . . ?
C149 C150 H15E 109.5 . . ?
C164 C165 H16E 110.6 . . ?
C164 C165 H16F 110.6 . . ?
C164 C165 C166 105.6(12) . . ?
H16E C165 H16F 108.8 . . ?
C166 C165 H16E 110.6 . . ?
C166 C165 H16F 110.6 . . ?
C45 C46 H46 120.1 . . ?
C45 C46 C47 119.8(9) . . ?
C47 C46 H46 120.1 . . ?
C49 C48 H48 119.9 . . ?
C49 C48 C47 120.1(8) . . ?
C47 C48 H48 119.9 . . ?
H16G C168 H16H 108.1 . . ?
C167 C168 H16G 109.6 . . ?
C167 C168 H16H 109.6 . . ?
C169 C168 H16G 109.6 . . ?
C169 C168 H16H 109.6 . . ?
C169 C168 C167 110.3(9) . . ?
C56 C51 C50 105.9(12) . . ?
C52 C51 C50 126.3(14) . . ?
C52 C51 C56 125.4(18) . . ?
O6 C167 C168 106.7(7) . . ?
O6 C167 H16I 110.4 . . ?
O6 C167 H16J 110.4 . . ?
C168 C167 H16I 110.4 . . ?
C168 C167 H16J 110.4 . . ?
H16I C167 H16J 108.6 . . ?
O4 C159 H15F 109.4 . . ?
O4 C159 H15G 109.4 . . ?
O4 C159 C161 111.1(19) . . ?
H15F C159 H15G 108.0 . . ?
C161 C159 H15F 109.4 . . ?
C161 C159 H15G 109.4 . . ?
C60 C61 H61 123.1 . . ?
C62 C61 H61 123.1 . . ?
C62 C61 C60 113.8(13) . . ?
C58 C59 H59 118.3 . . ?
C60 C59 C58 123.3(16) . . ?
C60 C59 H59 118.3 . . ?
O8 C175 H17C 111.1 . . ?
O8 C175 H17D 111.1 . . ?
O8 C175 C176 103.2(11) . . ?
H17C C175 H17D 109.1 . . ?
C176 C175 H17C 111.1 . . ?
C176 C175 H17D 111.1 . . ?
C150 C149 H14C 106.2 . . ?
C150 C149 H14D 106.2 . . ?
H14C C149 H14D 106.4 . . ?
C148 C149 C150 124.5(13) . . ?
C148 C149 H14C 106.2 . . ?
C148 C149 H14D 106.2 . . ?
C52 C53 H53 118.3 . . ?
C52 C53 C54 123.3(16) . . ?
C54 C53 H53 118.3 . . ?
C155 C156 H15H 109.9 . . ?
C155 C156 H15I 109.9 . . ?
H15H C156 H15I 108.3 . . ?
C157 C156 C155 108.7(10) . . ?
C157 C156 H15H 109.9 . . ?
C157 C156 H15I 109.9 . . ?
C165 C166 H16K 109.5 . . ?
C165 C166 H16L 109.5 . . ?
C165 C166 H16M 109.5 . . ?
H16K C166 H16L 109.5 . . ?
H16K C166 H16M 109.5 . . ?
H16L C166 H16M 109.5 . . ?
C55 C54 C53 110.1(17) . . ?
C55 C54 H54 125.0 . . ?
C53 C54 H54 125.0 . . ?
C46 C47 H47 119.7 . . ?
C48 C47 C46 120.6(9) . . ?
C48 C47 H47 119.7 . . ?
C168 C169 H16N 108.4 . . ?
C168 C169 H16O 108.4 . . ?
H16N C169 H16O 107.4 . . ?
C170 C169 C168 115.6(13) . . ?
C170 C169 H16N 108.4 . . ?
C170 C169 H16O 108.4 . . ?
H16P C160 H16Q 109.8 . . ?
H16R C160 H16S 108.9 . . ?
C161 C160 H16P 112.2 . . ?
C161 C160 H16Q 112.2 . . ?
C161 C160 C162 97.6(19) . . ?
C162 C160 H16P 112.2 . . ?
C162 C160 H16Q 112.2 . . ?
C162 C160 H16R 110.9 . . ?
C162 C160 H16S 110.9 . . ?
C183 C160 H16R 110.9 . . ?
C183 C160 H16S 110.9 . . ?
C183 C160 C162 104.2(16) . . ?
C169 C170 H17E 109.5 . . ?
C169 C170 H17F 109.5 . . ?
C169 C170 H17G 109.5 . . ?
H17E C170 H17F 109.5 . . ?
H17E C170 H17G 109.5 . . ?
H17F C170 H17G 109.5 . . ?
C61 C60 H60 120.0 . . ?
C59 C60 C61 119.9(12) . . ?
C59 C60 H60 120.0 . . ?
C159 C161 H16T 111.9 . . ?
C159 C161 H16U 111.9 . . ?
C160 C161 C159 99.3(17) . . ?
C160 C161 H16T 111.9 . . ?
C160 C161 H16U 111.9 . . ?
H16T C161 H16U 109.6 . . ?
C160 C162 H16V 109.5 . . ?
C160 C162 H16W 109.5 . . ?
C160 C162 H16X 109.5 . . ?
H16V C162 H16W 109.5 . . ?
H16V C162 H16X 109.5 . . ?
H16W C162 H16X 109.5 . . ?
Cl6 C180 Cl4 113.0(6) . . ?
Cl6 C180 Cl5 97.4(9) . . ?
Cl6 C180 H180 113.9 . . ?
Cl4 C180 Cl5 103.2(7) . . ?
Cl4 C180 H180 113.9 . . ?
Cl5 C180 H180 113.9 . . ?
C171 C172 H17H 110.4 . . ?
C171 C172 H17I 110.4 . . ?
C171 C172 C173 106.8(10) . . ?
H17H C172 H17I 108.6 . . ?
C173 C172 H17H 110.4 . . ?
C173 C172 H17I 110.4 . . ?
C172 C173 H17J 108.6 . . ?
C172 C173 H17K 108.6 . . ?
H17J C173 H17K 107.6 . . ?
C174 C173 C172 114.5(17) . . ?
C174 C173 H17J 108.6 . . ?
C174 C173 H17K 108.6 . . ?
C175 C176 H17L 110.1 . . ?
C175 C176 H17M 110.1 . . ?
H17L C176 H17M 108.4 . . ?
C177 C176 C175 108.2(14) . . ?
C177 C176 H17L 110.1 . . ?
C177 C176 H17M 110.1 . . ?
C176 C177 H17N 111.1 . . ?
C176 C177 H17O 111.1 . . ?
C176 C177 C178 103.3(14) . . ?
H17N C177 H17O 109.1 . . ?
C178 C177 H17N 111.1 . . ?
C178 C177 H17O 111.1 . . ?
C147 C148 H14E 108.2 . . ?
C147 C148 H14F 108.2 . . ?
C149 C148 C147 116.3(14) . . ?
C149 C148 H14E 108.2 . . ?
C149 C148 H14F 108.2 . . ?
H14E C148 H14F 107.4 . . ?
C173 C174 H17P 109.5 . . ?
C173 C174 H17Q 109.5 . . ?
C173 C174 H17R 109.5 . . ?
H17P C174 H17Q 109.5 . . ?
H17P C174 H17R 109.5 . . ?
H17Q C174 H17R 109.5 . . ?
C156 C157 H15J 109.0 . . ?
C156 C157 H15K 109.0 . . ?
C156 C157 C158 112.8(12) . . ?
H15J C157 H15K 107.8 . . ?
C158 C157 H15J 109.0 . . ?
C158 C157 H15K 109.0 . . ?
C177 C178 H17S 109.5 . . ?
C177 C178 H17T 109.5 . . ?
C177 C178 H17U 109.5 . . ?
H17S C178 H17T 109.5 . . ?
H17S C178 H17U 109.5 . . ?
H17T C178 H17U 109.5 . . ?
H15L C153 H15M 107.0 . . ?
H15N C153 H15O 109.3 . . ?
C152 C153 H15L 107.4 . . ?
C152 C153 H15M 107.4 . . ?
C152 C153 C154 119.5(13) . . ?
C154 C153 H15L 107.4 . . ?
C154 C153 H15M 107.4 . . ?
C154 C153 H15N 111.4 . . ?
C154 C153 H15O 111.4 . . ?
C191 C153 H15N 111.4 . . ?
C191 C153 H15O 111.4 . . ?
C191 C153 C154 101.7(16) . . ?
C153 C152 H15P 109.2 . . ?
C153 C152 H15Q 109.2 . . ?
C153 C152 C151 111.9(15) . . ?
H15P C152 H15Q 107.9 . . ?
C151 C152 H15P 109.2 . . ?
C151 C152 H15Q 109.2 . . ?
C157 C158 H15R 109.5 . . ?
C157 C158 H15S 109.5 . . ?
C157 C158 H15T 109.5 . . ?
H15R C158 H15S 109.5 . . ?
H15R C158 H15T 109.5 . . ?
H15S C158 H15T 109.5 . . ?
O2 C151 C152 104.4(14) . . ?
O2 C151 H15U 110.9 . . ?
O2 C151 H15V 110.9 . . ?
C152 C151 H15U 110.9 . . ?
C152 C151 H15V 110.9 . . ?
H15U C151 H15V 108.9 . . ?
C160 C183 H18A 112.5 . . ?
C160 C183 H18B 112.5 . . ?
C160 C183 C190 96(2) . . ?
H18A C183 H18B 110.1 . . ?
C190 C183 H18A 112.5 . . ?
C190 C183 H18B 112.5 . . ?
O4 C190 C183 109.1(15) . . ?
O4 C190 H19A 109.9 . . ?
O4 C190 H19B 109.9 . . ?
C183 C190 H19A 109.9 . . ?
C183 C190 H19B 109.9 . . ?
H19A C190 H19B 108.3 . . ?
O2 C187 H18C 108.6 . . ?
O2 C187 H18D 108.6 . . ?
O2 C187 C191 114.6(16) . . ?
H18C C187 H18D 107.6 . . ?
C191 C187 H18C 108.6 . . ?
C191 C187 H18D 108.6 . . ?
C153 C154 H15W 109.5 . . ?
C153 C154 H15X 109.5 . . ?
C153 C154 H15Y 109.5 . . ?
H15W C154 H15X 109.5 . . ?
H15W C154 H15Y 109.5 . . ?
H15X C154 H15Y 109.5 . . ?
C57 C62 C50 108.8(11) . . ?
C61 C62 C57 127.8(17) . . ?
C61 C62 C50 123.0(12) . . ?
C153 C191 H19C 110.8 . . ?
C153 C191 H19D 110.8 . . ?
C187 C191 C153 104.9(16) . . ?
C187 C191 H19C 110.8 . . ?
C187 C191 H19D 110.8 . . ?
H19C C191 H19D 108.8 . . ?

loop_
_geom_bond_atom_site_label_1
_geom_bond_atom_site_label_2
_geom_bond_distance
_geom_bond_site_symmetry_2
_geom_bond_publ_flag
Ce1 N4 2.486(3) . ?
Ce1 N7 2.520(4) . ?
Ce1 N3 2.476(4) . ?
Ce1 N1 2.482(3) . ?
Ce1 N6 2.510(4) . ?
Ce1 N2 2.515(4) . ?
Ce1 N5 2.500(4) . ?
Ce1 N8 2.485(3) . ?
Cl1 C179 1.760(9) . ?
Cl2 C179 1.733(8) . ?
Cl3 C179 1.735(8) . ?
N4 C12 1.371(5) . ?
N4 C15 1.378(6) . ?
Cl6 C180 1.680(12) . ?
N7 C39 1.393(6) . ?
N7 C36 1.365(6) . ?
N3 C10 1.368(5) . ?
N3 C7 1.367(6) . ?
N1 C17 1.387(6) . ?
N1 C20 1.370(5) . ?
N6 C31 1.390(6) . ?
N6 C34 1.394(6) . ?
C16 C17 1.396(6) . ?
C16 C91 1.507(6) . ?
C16 C15 1.409(6) . ?
N2 C5 1.372(6) . ?
N2 C2 1.354(6) . ?
N5 C29 1.386(6) . ?
N5 C26 1.380(6) . ?
C11 C12 1.386(6) . ?
C11 C10 1.397(6) . ?
C11 C69 1.448(6) . ?
Cl4 C180 1.712(12) . ?
N8 C21 1.373(6) . ?
N8 C24 1.402(6) . ?
C33 H33 0.9500 . ?
C33 C32 1.356(7) . ?
C33 C34 1.412(6) . ?
C14 H14 0.9500 . ?
C14 C13 1.339(6) . ?
C14 C15 1.439(6) . ?
C6 C63 1.469(7) . ?
C6 C7 1.423(6) . ?
C6 C5 1.398(7) . ?
C13 H13 0.9500 . ?
C13 C12 1.453(6) . ?
C17 C18 1.458(6) . ?
C71 C79 1.542(7) . ?
C71 C70 1.456(6) . ?
C71 C90 1.531(7) . ?
C71 C72 1.541(6) . ?
C1 C20 1.413(7) . ?
C1 C41 1.440(6) . ?
C1 C2 1.392(7) . ?
C10 C9 1.440(6) . ?
C28 H28 0.9500 . ?
C28 C27 1.321(7) . ?
C28 C29 1.451(7) . ?
C69 C70 1.184(6) . ?
C120 C121 1.435(7) . ?
C120 C119 1.215(7) . ?
C91 C92 1.380(7) . ?
C91 C96 1.397(7) . ?
C79 C84 1.410(7) . ?
C79 C80 1.376(7) . ?
C32 H32 0.9500 . ?
C32 C31 1.437(6) . ?
C90 C89 1.363(7) . ?
C90 C85 1.424(6) . ?
O5 C115 1.363(7) . ?
O5 C163 1.414(8) . ?
C228 C184 1.409(7) . ?
C228 C99 1.550(7) . ?
C228 C182 1.369(8) . ?
C8 H8 0.9500 . ?
C8 C7 1.414(6) . ?
C8 C9 1.340(6) . ?
C63 C68 1.379(8) . ?
C63 C64 1.410(8) . ?
C37 H37 0.9500 . ?
C37 C38 1.349(7) . ?
C37 C36 1.438(7) . ?
C121 C122 1.546(7) . ?
C121 C134 1.540(8) . ?
C121 C135 1.542(7) . ?
C113 C114 1.398(7) . ?
C113 C30 1.492(7) . ?
C113 C118 1.409(7) . ?
C27 H27 0.9500 . ?
C27 C26 1.429(7) . ?
C20 C19 1.429(7) . ?
C41 C42 1.187(7) . ?
C19 H19 0.9500 . ?
C19 C18 1.337(7) . ?
C107 C108 1.398(8) . ?
C107 C106 1.502(8) . ?
C107 C112 1.411(7) . ?
C38 H38 0.9500 . ?
C38 C39 1.429(7) . ?
C119 C35 1.434(6) . ?
C9 H9 0.9500 . ?
C89 H89 0.9500 . ?
C89 C88 1.385(8) . ?
C92 H92 0.9500 . ?
C92 C93 1.412(8) . ?
C21 C22 1.455(6) . ?
C21 C40 1.379(7) . ?
C96 H96 0.9500 . ?
C96 C95 1.371(8) . ?
C5 C4 1.460(6) . ?
C122 C123 1.389(7) . ?
C122 C127 1.405(7) . ?
C85 C86 1.395(8) . ?
C85 C78 1.470(8) . ?
C2 C3 1.445(7) . ?
C72 C77 1.392(6) . ?
C72 C73 1.379(7) . ?
C18 H18 0.9500 . ?
C31 C30 1.392(7) . ?
C108 H108 0.9500 . ?
C108 C109 1.373(8) . ?
C39 C40 1.402(7) . ?
O4 C95 1.383(7) . ?
O4 C159 1.401(12) . ?
O4 C190 1.391(15) . ?
C84 C78 1.525(8) . ?
C84 C83 1.382(7) . ?
C34 C35 1.397(7) . ?
O6 C117 1.412(7) . ?
O6 C167 1.453(8) . ?
C3 H3 0.9500 . ?
C3 C4 1.321(8) . ?
C29 C30 1.405(6) . ?
C22 H22 0.9500 . ?
C22 C23 1.334(8) . ?
C36 C35 1.406(6) . ?
C4 H4 0.9500 . ?
C77 C76 1.391(8) . ?
C77 C78 1.519(8) . ?
C73 H73 0.9500 . ?
C73 C74 1.381(7) . ?
C184 C106 1.527(7) . ?
C184 C185 1.368(8) . ?
C24 C23 1.432(7) . ?
C24 C25 1.388(7) . ?
C98 C99 1.480(7) . ?
C98 C97 1.195(7) . ?
C95 C94 1.321(9) . ?
C123 H123 0.9500 . ?
C123 C124 1.391(7) . ?
C99 C100 1.509(8) . ?
C99 C112 1.548(7) . ?
C26 C25 1.417(6) . ?
C40 C141 1.503(7) . ?
C106 H106 1.0000 . ?
C106 C105 1.536(8) . ?
C23 H23 0.9500 . ?
C80 H80 0.9500 . ?
C80 C81 1.391(7) . ?
C134 C133 1.351(8) . ?
C134 C129 1.431(8) . ?
C114 H114 0.9500 . ?
C114 C115 1.416(8) . ?
C86 H86 0.9500 . ?
C86 C87 1.338(9) . ?
C100 C105 1.399(7) . ?
C100 C101 1.392(8) . ?
C97 C25 1.430(7) . ?
C88 H88 0.9500 . ?
C88 C87 1.395(8) . ?
C76 H76 0.9500 . ?
C76 C75 1.361(9) . ?
C127 C126 1.383(8) . ?
C127 C128 1.518(8) . ?
C118 H118 0.9500 . ?
C118 C117 1.351(8) . ?
C105 C104 1.370(8) . ?
C101 H101 0.9500 . ?
C101 C102 1.367(8) . ?
C87 H87 0.9500 . ?
C94 H94 0.9500 . ?
C94 C93 1.390(10) . ?
Cl5 C180 1.942(17) . ?
C109 H109 0.9500 . ?
C109 C110 1.397(7) . ?
C102 H102 0.9500 . ?
C102 C103 1.401(9) . ?
C110 H110 0.9500 . ?
C110 C111 1.387(8) . ?
O7 C143 1.376(10) . ?
O7 C171 1.462(11) . ?
C78 H78 1.0000 . ?
C124 H124 0.9500 . ?
C124 C125 1.336(8) . ?
C112 C111 1.349(8) . ?
O3 C93 1.348(7) . ?
O3 C155 1.328(10) . ?
C126 H126 0.9500 . ?
C126 C125 1.418(9) . ?
C83 H83 0.9500 . ?
C83 C82 1.370(9) . ?
C133 H133 0.9500 . ?
C133 C132 1.424(9) . ?
C129 C130 1.357(9) . ?
C129 C128 1.526(9) . ?
C111 H111 0.9500 . ?
C82 H82 0.9500 . ?
C82 C81 1.399(8) . ?
C74 H74 0.9500 . ?
C74 C75 1.393(8) . ?
C42 C43 1.460(8) . ?
C125 H125 0.9500 . ?
C104 H104 0.9500 . ?
C104 C103 1.357(9) . ?
C115 C116 1.377(9) . ?
C141 C142 1.363(9) . ?
C141 C146 1.400(8) . ?
O2 C67 1.329(10) . ?
O2 C151 1.388(13) . ?
O2 C187 1.453(13) . ?
C75 H75 0.9500 . ?
C68 H68 0.9500 . ?
C68 C67 1.407(9) . ?
C103 H103 0.9500 . ?
C135 C140 1.390(8) . ?
C135 C136 1.396(9) . ?
C81 H81 0.9500 . ?
C182 H182 0.9500 . ?
C182 C188 1.423(9) . ?
O1 C65 1.337(9) . ?
O1 C147 1.403(13) . ?
C142 H142 0.9500 . ?
C142 C143 1.390(9) . ?
C64 H64 0.9500 . ?
C64 C65 1.394(10) . ?
C146 H146 0.9500 . ?
C146 C145 1.355(11) . ?
C130 H130 0.9500 . ?
C130 C131 1.365(11) . ?
C185 H185 0.9500 . ?
C185 C186 1.352(9) . ?
C128 H128 1.0000 . ?
C128 C140 1.520(9) . ?
C140 C139 1.370(9) . ?
C66 H66 0.9500 . ?
C66 C65 1.382(12) . ?
C66 C67 1.408(11) . ?
C117 C116 1.383(9) . ?
C139 H139 0.9500 . ?
C139 C138 1.436(11) . ?
C188 H188 0.9500 . ?
C188 C186 1.388(10) . ?
C136 H136 0.9500 . ?
C136 C137 1.431(9) . ?
C116 H116 0.9500 . ?
C132 H132 0.9500 . ?
C132 C131 1.373(10) . ?
C57 C58 1.350(13) . ?
C57 C43 1.626(12) . ?
C57 C62 1.358(12) . ?
O8 C145 1.362(8) . ?
O8 C175 1.460(15) . ?
C186 H186 0.9500 . ?
C163 H16A 0.9900 . ?
C163 H16B 0.9900 . ?
C163 C164 1.528(11) . ?
C131 H131 0.9500 . ?
C50 H50 1.0000 . ?
C50 C49 1.559(14) . ?
C50 C51 1.68(2) . ?
C50 C62 1.56(2) . ?
C137 H137 0.9500 . ?
C137 C138 1.369(11) . ?
C143 C144 1.393(13) . ?
C138 H138 0.9500 . ?
C179 H179 1.0000 . ?
C49 C44 1.387(10) . ?
C49 C48 1.353(13) . ?
C58 H58 0.9500 . ?
C58 C59 1.391(13) . ?
C171 H17A 0.9900 . ?
C171 H17B 0.9900 . ?
C171 C172 1.526(11) . ?
C56 C43 1.558(15) . ?
C56 C55 1.332(14) . ?
C56 C51 1.362(12) . ?
C43 C44 1.483(10) . ?
C44 C45 1.417(12) . ?
C145 C144 1.424(14) . ?
C55 H55 0.9500 . ?
C55 C54 1.429(16) . ?
C144 H144 0.9500 . ?
C147 H14A 0.9900 . ?
C147 H14B 0.9900 . ?
C147 C148 1.660(14) . ?
C45 H45 0.9500 . ?
C45 C46 1.384(11) . ?
C164 H16C 0.9900 . ?
C164 H16D 0.9900 . ?
C164 C165 1.299(17) . ?
C155 H15A 0.9900 . ?
C155 H15B 0.9900 . ?
C155 C156 1.596(11) . ?
C52 H52 0.9500 . ?
C52 C51 1.29(2) . ?
C52 C53 1.34(2) . ?
C150 H15C 0.9800 . ?
C150 H15D 0.9800 . ?
C150 H15E 0.9800 . ?
C150 C149 1.624(18) . ?
C165 H16E 0.9900 . ?
C165 H16F 0.9900 . ?
C165 C166 1.639(15) . ?
C46 H46 0.9500 . ?
C46 C47 1.416(12) . ?
C48 H48 0.9500 . ?
C48 C47 1.365(14) . ?
C168 H16G 0.9900 . ?
C168 H16H 0.9900 . ?
C168 C167 1.563(12) . ?
C168 C169 1.511(13) . ?
C167 H16I 0.9900 . ?
C167 H16J 0.9900 . ?
C159 H15F 0.9900 . ?
C159 H15G 0.9900 . ?
C159 C161 1.527(16) . ?
C61 H61 0.9500 . ?
C61 C60 1.413(19) . ?
C61 C62 1.300(15) . ?
C59 H59 0.9500 . ?
C59 C60 1.36(2) . ?
C175 H17C 0.9900 . ?
C175 H17D 0.9900 . ?
C175 C176 1.569(14) . ?
C149 H14C 0.9900 . ?
C149 H14D 0.9900 . ?
C149 C148 1.338(19) . ?
C53 H53 0.9500 . ?
C53 C54 1.50(2) . ?
C156 H15H 0.9900 . ?
C156 H15I 0.9900 . ?
C156 C157 1.321(13) . ?
C166 H16K 0.9800 . ?
C166 H16L 0.9800 . ?
C166 H16M 0.9800 . ?
C54 H54 0.9500 . ?
C47 H47 0.9500 . ?
C169 H16N 0.9900 . ?
C169 H16O 0.9900 . ?
C169 C170 1.446(17) . ?
C160 H16P 0.9900 . ?
C160 H16Q 0.9900 . ?
C160 H16R 0.9900 . ?
C160 H16S 0.9900 . ?
C160 C161 1.434(18) . ?
C160 C162 1.580(16) . ?
C160 C183 1.572(18) . ?
C170 H17E 0.9800 . ?
C170 H17F 0.9800 . ?
C170 H17G 0.9800 . ?
C60 H60 0.9500 . ?
C161 H16T 0.9900 . ?
C161 H16U 0.9900 . ?
C162 H16V 0.9800 . ?
C162 H16W 0.9800 . ?
C162 H16X 0.9800 . ?
C180 H180 1.0000 . ?
C172 H17H 0.9900 . ?
C172 H17I 0.9900 . ?
C172 C173 1.551(14) . ?
C173 H17J 0.9900 . ?
C173 H17K 0.9900 . ?
C173 C174 1.532(18) . ?
C176 H17L 0.9900 . ?
C176 H17M 0.9900 . ?
C176 C177 1.49(2) . ?
C177 H17N 0.9900 . ?
C177 H17O 0.9900 . ?
C177 C178 1.597(19) . ?
C148 H14E 0.9900 . ?
C148 H14F 0.9900 . ?
C174 H17P 0.9800 . ?
C174 H17Q 0.9800 . ?
C174 H17R 0.9800 . ?
C157 H15J 0.9900 . ?
C157 H15K 0.9900 . ?
C157 C158 1.495(10) . ?
C178 H17S 0.9800 . ?
C178 H17T 0.9800 . ?
C178 H17U 0.9800 . ?
C153 H15L 0.9900 . ?
C153 H15M 0.9900 . ?
C153 H15N 0.9900 . ?
C153 H15O 0.9900 . ?
C153 C152 1.491(16) . ?
C153 C154 1.584(15) . ?
C153 C191 1.531(17) . ?
C152 H15P 0.9900 . ?
C152 H15Q 0.9900 . ?
C152 C151 1.526(17) . ?
C158 H15R 0.9800 . ?
C158 H15S 0.9800 . ?
C158 H15T 0.9800 . ?
C151 H15U 0.9900 . ?
C151 H15V 0.9900 . ?
C183 H18A 0.9900 . ?
C183 H18B 0.9900 . ?
C183 C190 1.585(18) . ?
C190 H19A 0.9900 . ?
C190 H19B 0.9900 . ?
C187 H18C 0.9900 . ?
C187 H18D 0.9900 . ?
C187 C191 1.481(16) . ?
C154 H15W 0.9800 . ?
C154 H15X 0.9800 . ?
C154 H15Y 0.9800 . ?
C191 H19C 0.9900 . ?
C191 H19D 0.9900 . ?

loop_
_geom_torsion_atom_site_label_1
_geom_torsion_atom_site_label_2
_geom_torsion_atom_site_label_3
_geom_torsion_atom_site_label_4
_geom_torsion
_geom_torsion_site_symmetry_1
_geom_torsion_site_symmetry_2
_geom_torsion_site_symmetry_3
_geom_torsion_site_symmetry_4
_geom_torsion_publ_flag
Ce1 N4 C12 C11 32.5(5) . . . . ?
Ce1 N4 C12 C13 -150.7(3) . . . . ?
Ce1 N4 C15 C16 -36.1(5) . . . . ?
Ce1 N4 C15 C14 148.9(3) . . . . ?
Ce1 N7 C39 C38 -158.7(3) . . . . ?
Ce1 N7 C39 C40 24.0(6) . . . . ?
Ce1 N7 C36 C37 158.2(3) . . . . ?
Ce1 N7 C36 C35 -24.7(6) . . . . ?
Ce1 N3 C10 C11 -32.0(5) . . . . ?
Ce1 N3 C10 C9 156.0(3) . . . . ?
Ce1 N3 C7 C6 33.5(6) . . . . ?
Ce1 N3 C7 C8 -155.0(3) . . . . ?
Ce1 N1 C17 C16 35.6(6) . . . . ?
Ce1 N1 C17 C18 -152.4(3) . . . . ?
Ce1 N1 C20 C1 -34.5(6) . . . . ?
Ce1 N1 C20 C19 152.3(3) . . . . ?
Ce1 N6 C31 C32 142.8(3) . . . . ?
Ce1 N6 C31 C30 -41.3(6) . . . . ?
Ce1 N6 C34 C33 -143.1(3) . . . . ?
Ce1 N6 C34 C35 40.2(6) . . . . ?
Ce1 N2 C5 C6 -31.7(6) . . . . ?
Ce1 N2 C5 C4 153.2(3) . . . . ?
Ce1 N2 C2 C1 27.1(6) . . . . ?
Ce1 N2 C2 C3 -153.0(3) . . . . ?
Ce1 N5 C29 C28 -161.5(3) . . . . ?
Ce1 N5 C29 C30 23.5(6) . . . . ?
Ce1 N5 C26 C27 160.7(3) . . . . ?
Ce1 N5 C26 C25 -23.5(6) . . . . ?
Ce1 N8 C21 C22 141.4(3) . . . . ?
Ce1 N8 C21 C40 -41.4(6) . . . . ?
Ce1 N8 C24 C23 -143.6(3) . . . . ?
Ce1 N8 C24 C25 45.6(5) . . . . ?
N7 C39 C40 C21 6.8(7) . . . . ?
N7 C39 C40 C141 178.7(4) . . . . ?
N7 C36 C35 C119 168.7(4) . . . . ?
N7 C36 C35 C34 -16.7(7) . . . . ?
N3 C10 C9 C8 2.1(5) . . . . ?
N1 C17 C18 C19 -0.9(5) . . . . ?
N1 C20 C19 C18 2.1(5) . . . . ?
N6 C31 C30 C113 -172.7(4) . . . . ?
N6 C31 C30 C29 2.2(7) . . . . ?
N6 C34 C35 C119 -177.7(4) . . . . ?
N6 C34 C35 C36 7.8(7) . . . . ?
C16 C17 C18 C19 171.2(4) . . . . ?
C16 C91 C92 C93 177.7(5) . . . . ?
C16 C91 C96 C95 -177.8(5) . . . . ?
N2 C5 C4 C3 0.8(5) . . . . ?
N2 C2 C3 C4 -2.0(5) . . . . ?
N5 C29 C30 C113 -177.4(4) . . . . ?
N5 C29 C30 C31 7.6(7) . . . . ?
N5 C26 C25 C24 -13.5(7) . . . . ?
N5 C26 C25 C97 172.9(4) . . . . ?
C11 C10 C9 C8 -169.9(4) . . . . ?
N8 C21 C22 C23 3.3(5) . . . . ?
N8 C21 C40 C39 2.3(7) . . . . ?
N8 C21 C40 C141 -169.3(4) . . . . ?
N8 C24 C23 C22 -2.5(5) . . . . ?
N8 C24 C25 C26 0.7(7) . . . . ?
N8 C24 C25 C97 174.4(4) . . . . ?
C33 C32 C31 N6 1.6(5) . . . . ?
C33 C32 C31 C30 -174.2(4) . . . . ?
C33 C34 C35 C119 6.0(7) . . . . ?
C33 C34 C35 C36 -168.5(4) . . . . ?
C14 C13 C12 N4 -0.4(5) . . . . ?
C14 C13 C12 C11 176.4(4) . . . . ?
C6 C63 C68 C67 179.8(6) . . . . ?
C6 C63 C64 C65 177.4(6) . . . . ?
C6 C5 C4 C3 -174.6(4) . . . . ?
C13 C14 C15 N4 3.2(5) . . . . ?
C13 C14 C15 C16 -171.8(4) . . . . ?
C17 N1 C20 C1 170.6(4) . . . . ?
C17 N1 C20 C19 -2.5(5) . . . . ?
C17 C16 C91 C92 -105.8(5) . . . . ?
C17 C16 C91 C96 69.6(6) . . . . ?
C17 C16 C15 N4 -2.5(7) . . . . ?
C17 C16 C15 C14 171.8(4) . . . . ?
C71 C79 C84 C78 0.9(7) . . . . ?
C71 C79 C84 C83 -178.4(5) . . . . ?
C71 C79 C80 C81 177.9(5) . . . . ?
C71 C90 C89 C88 178.3(5) . . . . ?
C71 C90 C85 C86 -179.4(5) . . . . ?
C71 C90 C85 C78 1.4(6) . . . . ?
C71 C72 C77 C76 178.1(5) . . . . ?
C71 C72 C77 C78 1.4(7) . . . . ?
C71 C72 C73 C74 -177.3(5) . . . . ?
C1 C20 C19 C18 -171.0(4) . . . . ?
C1 C2 C3 C4 177.8(4) . . . . ?
C12 N4 C15 C16 171.6(4) . . . . ?
C12 N4 C15 C14 -3.4(4) . . . . ?
C12 C11 C10 N3 -0.6(7) . . . . ?
C12 C11 C10 C9 170.2(4) . . . . ?
C10 N3 C7 C6 -167.8(4) . . . . ?
C10 N3 C7 C8 3.7(4) . . . . ?
C10 C11 C12 N4 0.0(7) . . . . ?
C10 C11 C12 C13 -176.3(4) . . . . ?
C28 C27 C26 N5 2.4(6) . . . . ?
C28 C27 C26 C25 -173.5(4) . . . . ?
C28 C29 C30 C113 8.3(6) . . . . ?
C28 C29 C30 C31 -166.8(4) . . . . ?
C69 C11 C12 N4 173.1(4) . . . . ?
C69 C11 C12 C13 -3.2(6) . . . . ?
C69 C11 C10 N3 -173.8(4) . . . . ?
C69 C11 C10 C9 -3.0(6) . . . . ?
C120 C121 C122 C123 -3.3(8) . . . . ?
C120 C121 C122 C127 177.5(5) . . . . ?
C120 C121 C134 C133 -1.8(8) . . . . ?
C120 C121 C134 C129 179.8(5) . . . . ?
C120 C121 C135 C140 179.1(5) . . . . ?
C120 C121 C135 C136 1.9(8) . . . . ?
C91 C16 C17 N1 175.5(4) . . . . ?
C91 C16 C17 C18 4.7(6) . . . . ?
C91 C16 C15 N4 -175.0(4) . . . . ?
C91 C16 C15 C14 -0.7(6) . . . . ?
C91 C92 C93 C94 -2.7(9) . . . . ?
C91 C92 C93 O3 -179.9(6) . . . . ?
C91 C96 C95 O4 -179.7(5) . . . . ?
C91 C96 C95 C94 3.2(10) . . . . ?
C15 N4 C12 C11 -174.4(4) . . . . ?
C15 N4 C12 C13 2.4(4) . . . . ?
C15 C16 C17 N1 2.9(7) . . . . ?
C15 C16 C17 C18 -167.9(4) . . . . ?
C15 C16 C91 C92 67.3(6) . . . . ?
C15 C16 C91 C96 -117.3(5) . . . . ?
C15 C14 C13 C12 -1.6(5) . . . . ?
C79 C71 C90 C89 126.7(5) . . . . ?
C79 C71 C90 C85 -56.4(5) . . . . ?
C79 C71 C72 C77 56.3(6) . . . . ?
C79 C71 C72 C73 -124.8(5) . . . . ?
C79 C84 C78 C85 -56.8(6) . . . . ?
C79 C84 C78 C77 57.1(6) . . . . ?
C79 C84 C83 C82 -0.1(9) . . . . ?
C79 C80 C81 C82 0.6(8) . . . . ?
C32 C33 C34 N6 -5.1(5) . . . . ?
C32 C33 C34 C35 171.6(4) . . . . ?
C32 C31 C30 C113 2.5(7) . . . . ?
C32 C31 C30 C29 177.4(4) . . . . ?
C70 C71 C79 C84 -178.5(5) . . . . ?
C70 C71 C79 C80 2.6(8) . . . . ?
C70 C71 C90 C89 -0.7(7) . . . . ?
C70 C71 C90 C85 176.2(4) . . . . ?
C70 C71 C72 C77 -179.8(5) . . . . ?
C70 C71 C72 C73 -1.0(7) . . . . ?
C90 C71 C79 C84 54.5(5) . . . . ?
C90 C71 C79 C80 -124.4(5) . . . . ?
C90 C71 C72 C77 -56.0(5) . . . . ?
C90 C71 C72 C73 122.8(5) . . . . ?
C90 C89 C88 C87 -1.4(8) . . . . ?
C90 C85 C86 C87 2.7(9) . . . . ?
C90 C85 C78 C84 55.2(6) . . . . ?
C90 C85 C78 C77 -57.4(6) . . . . ?
O5 C115 C116 C117 -178.7(6) . . . . ?
O5 C163 C164 C165 -48.6(15) . . . . ?
C228 C184 C106 C107 58.1(6) . . . . ?
C228 C184 C106 C105 -54.1(6) . . . . ?
C228 C184 C185 C186 -3.6(10) . . . . ?
C228 C99 C100 C105 -56.4(6) . . . . ?
C228 C99 C100 C101 122.6(6) . . . . ?
C228 C99 C112 C107 55.3(5) . . . . ?
C228 C99 C112 C111 -125.6(6) . . . . ?
C228 C182 C188 C186 0.5(12) . . . . ?
C63 C6 C7 N3 177.4(4) . . . . ?
C63 C6 C7 C8 6.9(6) . . . . ?
C63 C6 C5 N2 -177.3(4) . . . . ?
C63 C6 C5 C4 -2.8(7) . . . . ?
C63 C68 C67 O2 -178.4(7) . . . . ?
C63 C68 C67 C66 2.9(12) . . . . ?
C63 C64 C65 O1 -178.6(7) . . . . ?
C63 C64 C65 C66 2.6(11) . . . . ?
C37 C38 C39 N7 1.0(5) . . . . ?
C37 C38 C39 C40 178.3(4) . . . . ?
C37 C36 C35 C119 -14.5(6) . . . . ?
C37 C36 C35 C34 160.0(4) . . . . ?
C121 C122 C123 C124 -179.3(5) . . . . ?
C121 C122 C127 C126 179.7(5) . . . . ?
C121 C122 C127 C128 3.1(7) . . . . ?
C121 C134 C133 C132 179.9(6) . . . . ?
C121 C134 C129 C130 -178.7(6) . . . . ?
C121 C134 C129 C128 1.9(7) . . . . ?
C121 C135 C140 C128 1.2(7) . . . . ?
C121 C135 C140 C139 -179.0(6) . . . . ?
C121 C135 C136 C137 177.6(6) . . . . ?
C113 C114 C115 O5 178.5(6) . . . . ?
C113 C114 C115 C116 1.9(10) . . . . ?
C113 C118 C117 O6 -177.2(5) . . . . ?
C113 C118 C117 C116 3.3(10) . . . . ?
C27 C28 C29 N5 2.7(6) . . . . ?
C27 C28 C29 C30 177.8(5) . . . . ?
C27 C26 C25 C24 161.8(5) . . . . ?
C27 C26 C25 C97 -11.8(7) . . . . ?
C20 N1 C17 C16 -169.9(4) . . . . ?
C20 N1 C17 C18 2.1(4) . . . . ?
C20 C1 C2 N2 7.9(7) . . . . ?
C20 C1 C2 C3 -171.9(4) . . . . ?
C20 C19 C18 C17 -0.7(5) . . . . ?
C41 C1 C20 N1 179.2(4) . . . . ?
C41 C1 C20 C19 -8.7(6) . . . . ?
C41 C1 C2 N2 -175.5(4) . . . . ?
C41 C1 C2 C3 4.6(6) . . . . ?
C7 N3 C10 C11 168.5(4) . . . . ?
C7 N3 C10 C9 -3.5(4) . . . . ?
C7 C6 C63 C68 76.3(6) . . . . ?
C7 C6 C63 C64 -102.2(6) . . . . ?
C7 C6 C5 N2 -5.9(7) . . . . ?
C7 C6 C5 C4 168.6(4) . . . . ?
C7 C8 C9 C10 0.2(5) . . . . ?
C107 C108 C109 C110 1.0(8) . . . . ?
C107 C106 C105 C100 -55.7(6) . . . . ?
C107 C106 C105 C104 125.7(6) . . . . ?
C107 C112 C111 C110 -2.1(8) . . . . ?
C38 C37 C36 N7 1.7(5) . . . . ?
C38 C37 C36 C35 -175.5(4) . . . . ?
C38 C39 C40 C21 -170.1(4) . . . . ?
C38 C39 C40 C141 1.7(7) . . . . ?
C9 C8 C7 N3 -2.5(5) . . . . ?
C9 C8 C7 C6 169.2(4) . . . . ?
C89 C90 C85 C86 -2.3(7) . . . . ?
C89 C90 C85 C78 178.5(5) . . . . ?
C89 C88 C87 C86 1.8(9) . . . . ?
C92 C91 C96 C95 -2.4(8) . . . . ?
C21 N8 C24 C23 4.5(5) . . . . ?
C21 N8 C24 C25 -166.2(4) . . . . ?
C21 C22 C23 C24 -0.5(6) . . . . ?
C21 C40 C141 C142 -110.1(7) . . . . ?
C21 C40 C141 C146 70.9(7) . . . . ?
C96 C91 C92 C93 2.3(8) . . . . ?
C96 C95 C94 C93 -3.7(11) . . . . ?
C5 N2 C2 C1 -177.4(4) . . . . ?
C5 N2 C2 C3 2.5(5) . . . . ?
C5 C6 C63 C68 -111.9(6) . . . . ?
C5 C6 C63 C64 69.7(6) . . . . ?
C5 C6 C7 N3 5.8(7) . . . . ?
C5 C6 C7 C8 -164.7(4) . . . . ?
C122 C121 C134 C133 122.6(6) . . . . ?
C122 C121 C134 C129 -55.9(6) . . . . ?
C122 C121 C135 C140 54.4(6) . . . . ?
C122 C121 C135 C136 -122.8(6) . . . . ?
C122 C123 C124 C125 -1.2(9) . . . . ?
C122 C127 C126 C125 0.5(9) . . . . ?
C122 C127 C128 C129 -58.8(6) . . . . ?
C122 C127 C128 C140 54.3(6) . . . . ?
C85 C90 C89 C88 1.7(8) . . . . ?
C85 C86 C87 C88 -2.5(10) . . . . ?
C2 N2 C5 C6 173.1(4) . . . . ?
C2 N2 C5 C4 -2.0(5) . . . . ?
C2 C1 C20 N1 -4.2(7) . . . . ?
C2 C1 C20 C19 168.0(4) . . . . ?
C2 C3 C4 C5 0.7(5) . . . . ?
C72 C71 C79 C84 -57.1(5) . . . . ?
C72 C71 C79 C80 123.9(5) . . . . ?
C72 C71 C90 C89 -122.4(5) . . . . ?
C72 C71 C90 C85 54.5(5) . . . . ?
C72 C77 C76 C75 -0.2(10) . . . . ?
C72 C77 C78 C85 56.0(6) . . . . ?
C72 C77 C78 C84 -58.5(6) . . . . ?
C72 C73 C74 C75 -1.0(9) . . . . ?
C31 N6 C34 C33 6.0(5) . . . . ?
C31 N6 C34 C35 -170.8(4) . . . . ?
C108 C107 C106 C184 119.8(6) . . . . ?
C108 C107 C106 C105 -128.3(5) . . . . ?
C108 C107 C112 C99 -177.0(4) . . . . ?
C108 C107 C112 C111 3.9(8) . . . . ?
C108 C109 C110 C111 0.8(8) . . . . ?
C39 N7 C36 C37 -1.0(5) . . . . ?
C39 N7 C36 C35 176.1(4) . . . . ?
C39 C40 C141 C142 77.4(7) . . . . ?
C39 C40 C141 C146 -101.7(6) . . . . ?
O4 C95 C94 C93 179.1(6) . . . . ?
O4 C159 C161 C160 -78(3) . . . . ?
C84 C79 C80 C81 -0.9(8) . . . . ?
C84 C83 C82 C81 -0.2(10) . . . . ?
C34 N6 C31 C32 -4.6(5) . . . . ?
C34 N6 C31 C30 171.3(4) . . . . ?
C34 C33 C32 C31 2.1(5) . . . . ?
O6 C117 C116 C115 179.8(7) . . . . ?
C29 N5 C26 C27 -0.6(5) . . . . ?
C29 N5 C26 C25 175.2(4) . . . . ?
C29 C28 C27 C26 -3.0(6) . . . . ?
C22 C21 C40 C39 179.0(4) . . . . ?
C22 C21 C40 C141 7.4(7) . . . . ?
C36 N7 C39 C38 0.1(5) . . . . ?
C36 N7 C39 C40 -177.3(4) . . . . ?
C36 C37 C38 C39 -1.6(5) . . . . ?
C77 C72 C73 C74 1.4(8) . . . . ?
C77 C76 C75 C74 0.6(11) . . . . ?
C73 C72 C77 C76 -0.8(9) . . . . ?
C73 C72 C77 C78 -177.5(5) . . . . ?
C73 C74 C75 C76 0.0(10) . . . . ?
C184 C228 C99 C98 -177.1(5) . . . . ?
C184 C228 C99 C100 58.1(6) . . . . ?
C184 C228 C99 C112 -53.7(6) . . . . ?
C184 C228 C182 C188 0.0(10) . . . . ?
C184 C106 C105 C100 56.4(6) . . . . ?
C184 C106 C105 C104 -122.3(6) . . . . ?
C184 C185 C186 C188 4.2(12) . . . . ?
C24 N8 C21 C22 -4.8(5) . . . . ?
C24 N8 C21 C40 172.4(4) . . . . ?
C98 C99 C100 C105 -179.4(5) . . . . ?
C98 C99 C100 C101 -0.5(8) . . . . ?
C98 C99 C112 C107 178.1(4) . . . . ?
C98 C99 C112 C111 -2.8(7) . . . . ?
C95 O4 C159 C161 -167.5(13) . . . . ?
C95 O4 C190 C183 164.7(13) . . . . ?
C95 C94 C93 C92 3.4(11) . . . . ?
C95 C94 C93 O3 -179.3(7) . . . . ?
C123 C122 C127 C126 0.5(8) . . . . ?
C123 C122 C127 C128 -176.2(5) . . . . ?
C123 C124 C125 C126 2.2(10) . . . . ?
C99 C228 C184 C106 -2.4(7) . . . . ?
C99 C228 C184 C185 -178.1(5) . . . . ?
C99 C228 C182 C188 179.6(6) . . . . ?
C99 C100 C105 C106 -0.2(7) . . . . ?
C99 C100 C105 C104 178.6(5) . . . . ?
C99 C100 C101 C102 -178.6(6) . . . . ?
C99 C112 C111 C110 178.9(5) . . . . ?
C26 N5 C29 C28 -1.2(5) . . . . ?
C26 N5 C29 C30 -176.2(4) . . . . ?
C40 C21 C22 C23 -173.8(5) . . . . ?
C40 C141 C142 C143 -178.8(7) . . . . ?
C40 C141 C146 C145 175.9(7) . . . . ?
C106 C107 C108 C109 -179.7(5) . . . . ?
C106 C107 C112 C99 -0.1(6) . . . . ?
C106 C107 C112 C111 -179.2(5) . . . . ?
C106 C184 C185 C186 -178.7(7) . . . . ?
C106 C105 C104 C103 177.9(6) . . . . ?
C23 C24 C25 C26 -168.3(5) . . . . ?
C23 C24 C25 C97 5.3(7) . . . . ?
C80 C79 C84 C78 179.9(5) . . . . ?
C80 C79 C84 C83 0.6(8) . . . . ?
C134 C121 C122 C123 -127.4(5) . . . . ?
C134 C121 C122 C127 53.4(6) . . . . ?
C134 C121 C135 C140 -55.6(6) . . . . ?
C134 C121 C135 C136 127.3(6) . . . . ?
C134 C133 C132 C131 0.5(12) . . . . ?
C134 C129 C130 C131 -2.4(12) . . . . ?
C134 C129 C128 C127 55.6(7) . . . . ?
C134 C129 C128 C140 -57.3(6) . . . . ?
C114 C113 C30 C31 -123.7(5) . . . . ?
C114 C113 C30 C29 60.9(6) . . . . ?
C114 C113 C118 C117 -3.2(8) . . . . ?
C114 C115 C116 C117 -1.9(11) . . . . ?
C30 C113 C114 C115 -175.8(5) . . . . ?
C30 C113 C118 C117 173.2(5) . . . . ?
C86 C85 C78 C84 -124.0(6) . . . . ?
C86 C85 C78 C77 123.5(6) . . . . ?
C100 C99 C112 C107 -55.5(5) . . . . ?
C100 C99 C112 C111 123.5(5) . . . . ?
C100 C105 C104 C103 -0.7(9) . . . . ?
C100 C101 C102 C103 0.9(10) . . . . ?
C76 C77 C78 C85 -120.4(6) . . . . ?
C76 C77 C78 C84 125.2(6) . . . . ?
C25 C24 C23 C22 168.1(5) . . . . ?
C127 C122 C123 C124 -0.1(8) . . . . ?
C127 C126 C125 C124 -1.8(10) . . . . ?
C127 C128 C140 C135 -56.9(7) . . . . ?
C127 C128 C140 C139 123.3(7) . . . . ?
C118 C113 C114 C115 0.6(8) . . . . ?
C118 C113 C30 C31 59.9(6) . . . . ?
C118 C113 C30 C29 -115.5(5) . . . . ?
C118 C117 C116 C115 -0.8(11) . . . . ?
C105 C100 C101 C102 0.3(9) . . . . ?
C105 C104 C103 C102 1.9(10) . . . . ?
C101 C100 C105 C106 -179.2(5) . . . . ?
C101 C100 C105 C104 -0.4(8) . . . . ?
C101 C102 C103 C104 -2.0(10) . . . . ?
C109 C110 C111 C112 -0.3(8) . . . . ?
O7 C143 C144 C145 -174.2(10) . . . . ?
O7 C171 C172 C173 166.9(13) . . . . ?
C78 C85 C86 C87 -178.2(6) . . . . ?
C78 C84 C83 C82 -179.2(6) . . . . ?
C78 C77 C76 C75 176.0(6) . . . . ?
C112 C107 C108 C109 -3.3(7) . . . . ?
C112 C107 C106 C184 -56.7(6) . . . . ?
C112 C107 C106 C105 55.1(5) . . . . ?
C112 C99 C100 C105 55.3(6) . . . . ?
C112 C99 C100 C101 -125.7(6) . . . . ?
O3 C155 C156 C157 179.7(13) . . . . ?
C126 C127 C128 C129 124.8(6) . . . . ?
C126 C127 C128 C140 -122.1(6) . . . . ?
C83 C84 C78 C85 122.4(6) . . . . ?
C83 C84 C78 C77 -123.7(6) . . . . ?
C83 C82 C81 C80 -0.1(9) . . . . ?
C133 C134 C129 C130 2.7(10) . . . . ?
C133 C134 C129 C128 -176.6(6) . . . . ?
C133 C132 C131 C130 -0.2(14) . . . . ?
C129 C134 C133 C132 -1.8(10) . . . . ?
C129 C130 C131 C132 1.2(14) . . . . ?
C129 C128 C140 C135 55.9(6) . . . . ?
C129 C128 C140 C139 -123.9(7) . . . . ?
C42 C43 C44 C49 -175.5(10) . . . . ?
C42 C43 C44 C45 1.9(18) . . . . ?
C115 O5 C163 C164 178.6(9) . . . . ?
C141 C142 C143 O7 179.0(8) . . . . ?
C141 C142 C143 C144 -2.3(13) . . . . ?
C141 C146 C145 O8 -176.6(8) . . . . ?
C141 C146 C145 C144 7.8(14) . . . . ?
O2 C187 C191 C153 -66(2) . . . . ?
C68 C63 C64 C65 -1.0(9) . . . . ?
C93 O3 C155 C156 179.1(9) . . . . ?
C135 C121 C122 C123 122.5(6) . . . . ?
C135 C121 C122 C127 -56.6(6) . . . . ?
C135 C121 C134 C133 -128.5(6) . . . . ?
C135 C121 C134 C129 53.1(6) . . . . ?
C135 C140 C139 C138 2.6(10) . . . . ?
C135 C136 C137 C138 -0.3(10) . . . . ?
C182 C228 C184 C106 177.3(6) . . . . ?
C182 C228 C184 C185 1.6(9) . . . . ?
C182 C228 C99 C98 3.2(8) . . . . ?
C182 C228 C99 C100 -121.6(6) . . . . ?
C182 C228 C99 C112 126.6(6) . . . . ?
C182 C188 C186 C185 -2.6(13) . . . . ?
O1 C147 C148 C149 -69.6(17) . . . . ?
C142 C141 C146 C145 -3.1(11) . . . . ?
C142 C143 C144 C145 7.0(16) . . . . ?
C64 C63 C68 C67 -1.7(10) . . . . ?
C146 C141 C142 C143 0.3(12) . . . . ?
C146 C145 C144 C143 -9.9(17) . . . . ?
C130 C129 C128 C127 -123.7(8) . . . . ?
C130 C129 C128 C140 123.4(8) . . . . ?
C185 C184 C106 C107 -126.6(6) . . . . ?
C185 C184 C106 C105 121.2(6) . . . . ?
C128 C127 C126 C125 176.6(6) . . . . ?
C128 C129 C130 C131 176.9(8) . . . . ?
C128 C140 C139 C138 -177.7(6) . . . . ?
C140 C135 C136 C137 0.6(9) . . . . ?
C140 C139 C138 C137 -2.3(11) . . . . ?
C117 O6 C167 C168 -168.6(7) . . . . ?
C65 O1 C147 C148 173.0(9) . . . . ?
C65 C66 C67 O2 -180.0(9) . . . . ?
C65 C66 C67 C68 -1.3(13) . . . . ?
C136 C135 C140 C128 178.4(5) . . . . ?
C136 C135 C140 C139 -1.8(9) . . . . ?
C136 C137 C138 C139 1.2(12) . . . . ?
C57 C58 C59 C60 5(2) . . . . ?
C57 C43 C44 C49 -54.4(13) . . . . ?
C57 C43 C44 C45 123.0(13) . . . . ?
C67 O2 C151 C152 -176.2(12) . . . . ?
C67 O2 C187 C191 175.6(14) . . . . ?
C67 C66 C65 O1 179.6(8) . . . . ?
C67 C66 C65 C64 -1.5(13) . . . . ?
O8 C145 C144 C143 174.0(10) . . . . ?
O8 C175 C176 C177 177.7(16) . . . . ?
C163 O5 C115 C114 5.3(10) . . . . ?
C163 O5 C115 C116 -178.0(7) . . . . ?
C163 C164 C165 C166 174.9(11) . . . . ?
C50 C49 C44 C43 -3.6(16) . . . . ?
C50 C49 C44 C45 178.8(13) . . . . ?
C50 C49 C48 C47 -176.7(16) . . . . ?
C143 O7 C171 C172 177.0(10) . . . . ?
C49 C50 C51 C56 66.8(10) . . . . ?
C49 C50 C51 C52 -130.1(12) . . . . ?
C49 C50 C62 C57 -61.7(14) . . . . ?
C49 C50 C62 C61 124.1(15) . . . . ?
C49 C44 C45 C46 -1(2) . . . . ?
C49 C48 C47 C46 -2(2) . . . . ?
C58 C57 C43 C42 -2.8(14) . . . . ?
C58 C57 C43 C56 117.4(12) . . . . ?
C58 C57 C43 C44 -127.7(11) . . . . ?
C58 C57 C62 C50 -174.1(12) . . . . ?
C58 C57 C62 C61 0(2) . . . . ?
C58 C59 C60 C61 -4(3) . . . . ?
C171 O7 C143 C142 3.5(15) . . . . ?
C171 O7 C143 C144 -175.3(10) . . . . ?
C171 C172 C173 C174 -166.5(18) . . . . ?
C56 C43 C44 C49 61.3(13) . . . . ?
C56 C43 C44 C45 -121.3(13) . . . . ?
C56 C55 C54 C53 7.3(16) . . . . ?
C43 C57 C58 C59 -178.8(11) . . . . ?
C43 C57 C62 C50 1.8(15) . . . . ?
C43 C57 C62 C61 175.6(15) . . . . ?
C43 C56 C55 C54 179.3(9) . . . . ?
C43 C56 C51 C50 -10.8(11) . . . . ?
C43 C56 C51 C52 -174.2(13) . . . . ?
C43 C44 C45 C46 -178.2(12) . . . . ?
C44 C49 C48 C47 1(2) . . . . ?
C44 C45 C46 C47 0(2) . . . . ?
C145 O8 C175 C176 -179.2(11) . . . . ?
C55 C56 C43 C42 -3.4(13) . . . . ?
C55 C56 C43 C57 -123.3(10) . . . . ?
C55 C56 C43 C44 123.0(11) . . . . ?
C55 C56 C51 C50 174.6(9) . . . . ?
C55 C56 C51 C52 11.3(19) . . . . ?
C147 O1 C65 C64 -4.1(14) . . . . ?
C147 O1 C65 C66 174.7(10) . . . . ?
C45 C46 C47 C48 2(2) . . . . ?
C155 O3 C93 C92 6.9(12) . . . . ?
C155 O3 C93 C94 -170.3(9) . . . . ?
C155 C156 C157 C158 174.6(12) . . . . ?
C52 C53 C54 C55 -12(2) . . . . ?
C150 C149 C148 C147 -57(2) . . . . ?
C48 C49 C44 C43 178.4(13) . . . . ?
C48 C49 C44 C45 1(2) . . . . ?
C51 C50 C49 C44 -58.4(12) . . . . ?
C51 C50 C49 C48 119.3(15) . . . . ?
C51 C50 C62 C57 53.1(14) . . . . ?
C51 C50 C62 C61 -121.0(14) . . . . ?
C51 C56 C43 C42 -177.3(8) . . . . ?
C51 C56 C43 C57 62.7(9) . . . . ?
C51 C56 C43 C44 -51.0(10) . . . . ?
C51 C56 C55 C54 -6.9(17) . . . . ?
C51 C52 C53 C54 17(3) . . . . ?
C167 O6 C117 C118 171.9(7) . . . . ?
C167 O6 C117 C116 -8.6(11) . . . . ?
C167 C168 C169 C170 -176.0(17) . . . . ?
C159 O4 C95 C96 12.8(13) . . . . ?
C159 O4 C95 C94 -169.9(11) . . . . ?
C175 O8 C145 C146 9.9(16) . . . . ?
C175 O8 C145 C144 -174.4(11) . . . . ?
C175 C176 C177 C178 -175.6(14) . . . . ?
C53 C52 C51 C50 -175.9(14) . . . . ?
C53 C52 C51 C56 -16(2) . . . . ?
C169 C168 C167 O6 179.8(12) . . . . ?
C160 C183 C190 O4 76(2) . . . . ?
C60 C61 C62 C57 2(3) . . . . ?
C60 C61 C62 C50 175.3(15) . . . . ?
C162 C160 C161 C159 -152(2) . . . . ?
C162 C160 C183 C190 167.3(17) . . . . ?
C153 C152 C151 O2 73(2) . . . . ?
C151 O2 C67 C68 165.7(12) . . . . ?
C151 O2 C67 C66 -15.6(16) . . . . ?
C190 O4 C95 C96 -171(2) . . . . ?
C190 O4 C95 C94 6(2) . . . . ?
C187 O2 C67 C68 8.0(17) . . . . ?
C187 O2 C67 C66 -173.3(13) . . . . ?
C154 C153 C152 C151 168.4(19) . . . . ?
C154 C153 C191 C187 -154.7(18) . . . . ?
C62 C57 C58 C59 -3.6(19) . . . . ?
C62 C57 C43 C42 -178.4(9) . . . . ?
C62 C57 C43 C56 -58.1(11) . . . . ?
C62 C57 C43 C44 56.8(11) . . . . ?
C62 C50 C49 C44 64.7(14) . . . . ?
C62 C50 C49 C48 -117.5(15) . . . . ?
C62 C50 C51 C56 -49.0(12) . . . . ?
C62 C50 C51 C52 114.1(13) . . . . ?
C62 C61 C60 C59 0(3) . . . . ?

loop_
_smtbx_masks_void_nr
_smtbx_masks_void_average_x
_smtbx_masks_void_average_y
_smtbx_masks_void_average_z
_smtbx_masks_void_volume
_smtbx_masks_void_count_electrons
_smtbx_masks_void_content
1 0.000 0.000 0.000 85.7 7.5 ?
2 -0.191 -0.340 -0.505 18110.0 3030.2 ?
3 -0.036 0.289 0.467 154.0 63.4 ?
4 0.045 0.342 0.134 154.0 63.4 ?
5 -0.008 0.370 0.800 154.0 63.4 ?
6 0.008 0.630 0.200 154.0 61.9 ?
7 -0.045 0.658 0.866 154.0 61.9 ?
8 0.036 0.711 0.533 154.0 61.9 ?
9 0.289 0.325 0.533 154.0 61.9 ?
10 0.297 0.955 0.134 154.0 63.4 ?
11 0.325 0.036 0.467 154.0 63.4 ?
12 0.342 0.297 0.866 154.0 61.9 ?
13 0.370 0.378 0.200 154.0 61.9 ?
14 0.333 0.667 0.667 85.7 7.5 ?
15 0.378 0.008 0.800 154.0 63.4 ?
16 0.630 0.622 0.800 154.0 63.4 ?
17 0.622 0.992 0.200 154.0 61.9 ?
18 0.658 0.703 0.134 154.0 63.4 ?
19 0.703 0.045 0.866 154.0 61.9 ?
20 0.675 0.964 0.533 154.0 61.9 ?
21 0.667 0.333 0.333 85.7 7.5 ?
22 0.711 0.675 0.467 154.0 63.4 ?
